data_7704041
loop_
_publ_author_name
'Sarada, Ganguri'
'Kim, Ahreum'
'Kim, Dongwon'
'Jung, Ok-Sang'

_publ_section_title
;
 Diverse anion exchange of pliable
 [X<sub>2</sub>@Pd<sub>3</sub>L<sub>4</sub>]<sup>4+</sup> double cages: a
 molecular ruler for recognition of polyatomic anions.
;
_journal_issue 19
_journal_name_full 'Dalton transactions (Cambridge, England : 2003)'
_journal_page_first 6183
_journal_page_last 6190
_journal_paper_doi 10.1039/d0dt01027h
_journal_volume 49
_journal_year 2020
_chemical_formula_sum 'C95 H101 Cl4 N15 O40 Pd3'
_chemical_formula_weight 2553.90
_space_group_crystal_system triclinic
_space_group_IT_number 2
_space_group_name_Hall '-P 1'
_space_group_name_H-M_alt 'P -1'
_atom_sites_solution_hydrogens geom
_audit_creation_method SHELXL-2018/3
_audit_update_record
;
2020-03-18 deposited with the CCDC.	2020-04-09 downloaded from the CCDC.
;
_cell_angle_alpha 98.23(3)
_cell_angle_beta 106.16(3)
_cell_angle_gamma 90.40(3)
_cell_formula_units_Z 2
_cell_length_a 14.393(3)
_cell_length_b 19.113(4)
_cell_length_c 23.510(5)
_cell_measurement_reflns_used 80674
_cell_measurement_temperature 173(2)
_cell_measurement_theta_max 33.749
_cell_measurement_theta_min 0.458
_cell_volume 6140(2)
_computing_cell_refinement 'HKL3000sm (Otwinowski & Minor, 1997)'
_computing_data_collection 'PAL BL2D-SMDC Program (Shin et. al, 2016)'
_computing_data_reduction 'HKL3000sm (Otwinowski & Minor, 1997)'
_computing_structure_refinement SHELXL
_computing_structure_solution 'SHELXT 2018/2 (Sheldrick, 2018)'
_diffrn_ambient_temperature 173(2)
_diffrn_measured_fraction_theta_full 0.987
_diffrn_measured_fraction_theta_max 0.987
_diffrn_measurement_device_type 'Rayonix MX225HS CCD area detector'
_diffrn_measurement_method 'omega scan'
_diffrn_radiation_type synchrotron
_diffrn_radiation_wavelength 0.800
_diffrn_reflns_av_R_equivalents 0.0497
_diffrn_reflns_av_unetI/netI 0.0876
_diffrn_reflns_Laue_measured_fraction_full 0.987
_diffrn_reflns_Laue_measured_fraction_max 0.987
_diffrn_reflns_limit_h_max 16
_diffrn_reflns_limit_h_min -16
_diffrn_reflns_limit_k_max 22
_diffrn_reflns_limit_k_min -22
_diffrn_reflns_limit_l_max 27
_diffrn_reflns_limit_l_min -27
_diffrn_reflns_number 40928
_diffrn_reflns_point_group_measured_fraction_full 0.987
_diffrn_reflns_point_group_measured_fraction_max 0.987
_diffrn_reflns_theta_full 27.997
_diffrn_reflns_theta_max 27.997
_diffrn_reflns_theta_min 1.466
_diffrn_source 'PLSII 2D bending magnet'
_exptl_absorpt_coefficient_mu 0.819
_exptl_absorpt_correction_T_max 1.000
_exptl_absorpt_correction_T_min 0.898
_exptl_absorpt_correction_type empirical
_exptl_absorpt_process_details 'HKL3000sm Scalepack(Otwinowski et.al,2003)'
_exptl_crystal_colour colorless
_exptl_crystal_density_diffrn 1.381
_exptl_crystal_description block
_exptl_crystal_F_000 2604
_exptl_crystal_size_max 0.110
_exptl_crystal_size_mid 0.060
_exptl_crystal_size_min 0.050
_refine_diff_density_max 1.749
_refine_diff_density_min -1.311
_refine_diff_density_rms 0.131
_refine_ls_extinction_method none
_refine_ls_goodness_of_fit_ref 1.106
_refine_ls_hydrogen_treatment constr
_refine_ls_matrix_type full
_refine_ls_number_parameters 1455
_refine_ls_number_reflns 20519
_refine_ls_number_restraints 1540
_refine_ls_restrained_S_all 1.140
_refine_ls_R_factor_all 0.1568
_refine_ls_R_factor_gt 0.1065
_refine_ls_shift/su_max 0.001
_refine_ls_shift/su_mean 0.000
_refine_ls_structure_factor_coef Fsqd
_refine_ls_weighting_details 'w=1/[\s^2^(Fo^2^)+(0.2000P)^2^] where P=(Fo^2^+2Fc^2^)/3'
_refine_ls_weighting_scheme calc
_refine_ls_wR_factor_gt 0.2957
_refine_ls_wR_factor_ref 0.3226
_reflns_Friedel_coverage 0.000
_reflns_number_gt 11521
_reflns_number_total 20519
_reflns_threshold_expression 'I > 2\s(I)'
_cod_data_source_file d0dt01027h2.cif
_cod_data_source_block NO3_1_ClO4_5
_cod_depositor_comments 'Adding full bibliography for 7704033--7704041.cif.'
_cod_database_code 7704041
_shelx_shelxl_version_number 2018/3
_shelx_space_group_comment
;
The symmetry employed for this shelxl refinement is uniquely defined
by the following loop, which should always be used as a source of
symmetry information in preference to the above space-group names.
They are only intended as comments.
;
_shelx_estimated_absorpt_t_min 0.915
_shelx_estimated_absorpt_t_max 0.960

loop_
_space_group_symop_operation_xyz
'x, y, z'
'-x, -y, -z'

loop_
_atom_site_label
_atom_site_type_symbol
_atom_site_fract_x
_atom_site_fract_y
_atom_site_fract_z
_atom_site_U_iso_or_equiv
_atom_site_adp_type
_atom_site_occupancy
_atom_site_site_symmetry_order
_atom_site_calc_flag
_atom_site_refinement_flags_posn
_atom_site_refinement_flags_adp
_atom_site_refinement_flags_occupancy
_atom_site_disorder_assembly
_atom_site_disorder_group
N1 N 0.0861(8) 0.8316(5) 0.2743(5) 0.116(3) Uani 1 1 d . U . . .
C1 C 0.4592(7) 0.7189(5) 0.6192(4) 0.0686(19) Uani 1 1 d . U . . .
H1 H 0.416070 0.722897 0.581173 0.082 Uiso 1 1 calc R U . . .
Pd01 Pd 0.29281(5) 0.64076(3) 0.63875(3) 0.0578(2) Uani 1 1 d . U . . .
N2 N 0.2415(6) 0.7350(4) 0.6675(3) 0.0721(17) Uani 1 1 d . U . . .
O2 O 0.1502(11) 0.8807(6) 0.5565(4) 0.190(4) Uani 1 1 d . U . . .
C2 C 0.5048(10) 0.8063(10) 0.3855(6) 0.161(4) Uani 1 1 d D U . . .
H2A H 0.533763 0.855021 0.392232 0.193 Uiso 1 1 calc R U . . .
H2AB H 0.553188 0.772171 0.378308 0.193 Uiso 1 1 calc R U . . .
Cl2 Cl -0.1075(2) 0.61421(16) -0.00444(11) 0.0933(8) Uani 1 1 d . U . . .
Pd02 Pd 0.50738(5) 0.74848(4) 1.00591(3) 0.0725(3) Uani 1 1 d . U . . .
N3 N 0.4572(6) 0.8476(4) 1.0178(4) 0.0845(19) Uani 1 1 d . U . . .
O3 O 0.1276(13) 0.9592(7) 0.6311(5) 0.237(6) Uani 1 1 d . U . . .
Cl3 Cl 0.6351(5) 0.7829(3) 0.2088(3) 0.194(2) Uani 1 1 d . U . . .
Pd03 Pd 0.12749(6) 0.73566(4) 0.24747(3) 0.0776(3) Uani 1 1 d . U . . .
N4 N -0.0112(6) 0.6984(4) 0.2279(3) 0.0784(17) Uani 1 1 d . U . . .
O4 O 0.2168(6) 0.7748(4) 0.8407(3) 0.097(2) Uani 1 1 d . U . . .
N5 N 0.1573(5) 0.5973(4) 0.6262(3) 0.0646(15) Uani 1 1 d . U . . .
C5 C 0.0936(12) 0.8513(7) 0.3317(7) 0.140(3) Uani 1 1 d . U . . .
H5 H 0.118319 0.820747 0.360241 0.168 Uiso 1 1 calc R U . . .
O5 O 0.1823(6) 0.8854(4) 0.8270(3) 0.103(2) Uani 1 1 d . U . . .
C6 C 0.1065(16) 0.8999(10) 0.4528(7) 0.188(4) Uani 1 1 d . U . . .
H6A H 0.173039 0.886256 0.453708 0.225 Uiso 1 1 calc R U . . .
H6AB H 0.064025 0.856201 0.440567 0.225 Uiso 1 1 calc R U . . .
O6 O -0.0621(4) 0.6019(3) 0.4715(2) 0.0744(15) Uani 1 1 d . U . . .
N6 N 0.3782(5) 0.7070(4) 1.0064(3) 0.0699(16) Uani 1 1 d . U . . .
N7 N 0.1629(5) 0.6385(4) 0.2175(3) 0.0716(16) Uani 1 1 d . U . . .
O7 O -0.1665(5) 0.5489(5) 0.5070(3) 0.121(3) Uani 1 1 d . U . . .
C7 C 0.0767(17) 0.9431(10) 0.4111(7) 0.189(4) Uani 1 1 d . U . . .
H7A H 0.123883 0.984156 0.422960 0.227 Uiso 1 1 calc R U . . .
H7B H 0.014528 0.961319 0.415665 0.227 Uiso 1 1 calc R U . . .
O8 O -0.0500(5) 0.4827(4) 0.7120(3) 0.093(2) Uani 1 1 d . U . . .
N8 N 0.3511(5) 0.5466(3) 0.6154(3) 0.0580(14) Uani 1 1 d . U . . .
N9 N 0.5594(5) 0.6503(4) 0.9981(3) 0.0673(15) Uani 1 1 d . U . . .
C9 C 0.1504(15) 0.9031(9) 0.6140(6) 0.169(4) Uani 1 1 d . U . . .
O9 O 0.0858(4) 0.5396(3) 0.7720(2) 0.0741(15) Uani 1 1 d . U . . .
O10 O 0.3536(4) 0.4762(3) 0.4433(2) 0.0702(14) Uani 1 1 d . U . . .
O11 O 0.4239(6) 0.3771(4) 0.4684(3) 0.112(3) Uani 1 1 d . U . . .
N11 N 0.4284(5) 0.6855(4) 0.6577(3) 0.0661(15) Uani 1 1 d . U . . .
C12 C 0.0565(12) 0.8768(7) 0.2340(7) 0.141(4) Uani 1 1 d . U . . .
H12 H 0.054943 0.861117 0.193548 0.169 Uiso 1 1 calc R U . . .
O12 O 0.5427(5) 0.3605(4) 0.6879(3) 0.092(2) Uani 1 1 d . U . . .
N12 N 0.6388(6) 0.7904(4) 1.0087(3) 0.0770(17) Uani 1 1 d . U . . .
O13 O 0.4979(4) 0.4413(3) 0.7509(2) 0.0702(14) Uani 1 1 d . U . . .
C13 C 0.0296(14) 0.9416(9) 0.2479(8) 0.162(4) Uani 1 1 d . U . . .
H13 H 0.006699 0.971849 0.218759 0.195 Uiso 1 1 calc R U . . .
C14 C 0.0367(14) 0.9608(9) 0.3038(8) 0.167(4) Uani 1 1 d . U . . .
H14 H 0.022016 1.008385 0.314486 0.200 Uiso 1 1 calc R U . . .
O14 O 0.5225(6) 0.7897(5) 0.5423(4) 0.135(3) Uani 1 1 d . U . . .
O15 O 0.6684(7) 0.8099(7) 0.6039(4) 0.168(4) Uani 1 1 d . U . . .
C15 C 0.0626(15) 0.9217(9) 0.3499(7) 0.166(4) Uani 1 1 d . U . . .
O16 O 0.7263(5) 0.7339(4) 0.8034(3) 0.0938(19) Uani 1 1 d . U . . .
C16 C 0.1059(16) 0.9314(10) 0.5135(7) 0.195(4) Uani 1 1 d . U . . .
H16A H 0.038591 0.940106 0.514606 0.234 Uiso 1 1 calc R U . . .
H16B H 0.143678 0.977268 0.525300 0.234 Uiso 1 1 calc R U . . .
O17 O 0.6272(5) 0.6549(4) 0.8167(3) 0.103(2) Uani 1 1 d . U . . .
C17 C 0.2179(9) 0.7827(6) 0.6335(5) 0.102(3) Uani 1 1 d . U . . .
H17 H 0.223807 0.773784 0.593946 0.122 Uiso 1 1 calc R U . A .
C19 C 0.1755(10) 0.8589(6) 0.7100(5) 0.106(3) Uani 1 1 d . U . . .
H19 H 0.149867 0.901513 0.723916 0.127 Uiso 1 1 calc R U . A .
C20 C 0.2052(8) 0.8079(5) 0.7468(4) 0.080(2) Uani 1 1 d . U . . .
C21 C 0.2380(7) 0.7477(5) 0.7236(4) 0.0698(19) Uani 1 1 d . U . . .
H21 H 0.259678 0.712886 0.748734 0.084 Uiso 1 1 calc R U . . .
C22 C 0.2027(8) 0.8203(5) 0.8104(4) 0.082(2) Uani 1 1 d . U . . .
C23 C 0.1729(10) 0.9032(6) 0.8878(5) 0.106(3) Uani 1 1 d . U . . .
H23A H 0.208064 0.869612 0.913624 0.128 Uiso 1 1 calc R U . . .
H23B H 0.103912 0.900570 0.887139 0.128 Uiso 1 1 calc R U . . .
C24 C 0.2153(9) 0.9767(5) 0.9113(5) 0.104(3) Uani 1 1 d . U . . .
H24A H 0.196226 0.994222 0.947916 0.125 Uiso 1 1 calc R U . . .
H24B H 0.187532 1.007680 0.881110 0.125 Uiso 1 1 calc R U . . .
C25 C 0.3276(10) 0.9826(6) 0.9263(5) 0.108(3) Uani 1 1 d . U . . .
H25A H 0.347009 0.961059 0.890777 0.130 Uiso 1 1 calc R U . . .
H25B H 0.349031 1.033345 0.934832 0.130 Uiso 1 1 calc R U . . .
C26 C 0.4124(8) 0.8811(5) 0.9724(5) 0.091(2) Uani 1 1 d . U . . .
H26 H 0.403030 0.857585 0.932677 0.109 Uiso 1 1 calc R U . . .
C27 C 0.3801(9) 0.9465(5) 0.9804(5) 0.096(2) Uani 1 1 d . U . . .
C28 C 0.3931(9) 0.9813(6) 1.0380(5) 0.101(3) Uani 1 1 d . U . . .
H28 H 0.371053 1.027652 1.044876 0.121 Uiso 1 1 calc R U . . .
C29 C 0.4386(9) 0.9473(6) 1.0848(5) 0.100(3) Uani 1 1 d . U . . .
H29 H 0.448739 0.969752 1.124987 0.120 Uiso 1 1 calc R U . . .
C30 C 0.4690(8) 0.8811(5) 1.0732(5) 0.091(2) Uani 1 1 d . U . . .
H30 H 0.500081 0.857778 1.106022 0.109 Uiso 1 1 calc R U . . .
C31 C -0.0697(8) 0.6911(5) 0.1727(4) 0.082(2) Uani 1 1 d . U . . .
H31 H -0.046769 0.705467 0.141771 0.098 Uiso 1 1 calc R U . . .
C32 C -0.1637(8) 0.6629(6) 0.1590(4) 0.087(2) Uani 1 1 d . U . . .
H32 H -0.204229 0.658038 0.118972 0.105 Uiso 1 1 calc R U . . .
C33 C -0.1991(8) 0.6417(6) 0.2038(4) 0.087(2) Uani 1 1 d . U . . .
H33 H -0.263348 0.622306 0.195183 0.105 Uiso 1 1 calc R U . . .
C34 C -0.1352(7) 0.6504(5) 0.2627(4) 0.078(2) Uani 1 1 d . U . . .
C35 C -0.0428(7) 0.6779(5) 0.2725(4) 0.076(2) Uani 1 1 d . U . . .
H35 H 0.000372 0.682786 0.311821 0.091 Uiso 1 1 calc R U . . .
C36 C -0.1712(7) 0.6291(6) 0.3135(4) 0.083(2) Uani 1 1 d . U . . .
H36A H -0.224580 0.659536 0.318499 0.099 Uiso 1 1 calc R U . . .
H36B H -0.198308 0.579654 0.301550 0.099 Uiso 1 1 calc R U . . .
C37 C -0.0947(7) 0.6343(5) 0.3735(4) 0.075(2) Uani 1 1 d . U . . .
H37A H -0.038488 0.606902 0.368864 0.090 Uiso 1 1 calc R U . . .
H37B H -0.072092 0.684326 0.388527 0.090 Uiso 1 1 calc R U . . .
C38 C -0.1377(7) 0.6056(6) 0.4168(4) 0.079(2) Uani 1 1 d . U . . .
H38A H -0.188284 0.636744 0.425462 0.094 Uiso 1 1 calc R U . . .
H38B H -0.168068 0.557859 0.399357 0.094 Uiso 1 1 calc R U . . .
C39 C -0.0872(7) 0.5729(5) 0.5131(4) 0.076(2) Uani 1 1 d . U . . .
C40 C 0.0866(6) 0.5975(4) 0.5744(4) 0.0650(18) Uani 1 1 d . U . . .
H40 H 0.100476 0.615669 0.541903 0.078 Uiso 1 1 calc R U . . .
C41 C -0.0059(6) 0.5713(5) 0.5687(4) 0.0717(19) Uani 1 1 d . U . . .
C42 C -0.0270(7) 0.5440(5) 0.6151(4) 0.074(2) Uani 1 1 d . U . . .
H42 H -0.089170 0.523025 0.610612 0.088 Uiso 1 1 calc R U . . .
C43 C 0.0464(7) 0.5482(5) 0.6690(4) 0.0696(18) Uani 1 1 d . U . . .
C44 C 0.1365(6) 0.5737(4) 0.6730(4) 0.0662(18) Uani 1 1 d . U . . .
H44 H 0.186179 0.575089 0.709597 0.079 Uiso 1 1 calc R U . . .
C45 C 0.0188(7) 0.5191(5) 0.7189(4) 0.076(2) Uani 1 1 d . U . . .
C46 C 0.0608(7) 0.5180(5) 0.8234(4) 0.072(2) Uani 1 1 d . U . . .
H46A H 0.053353 0.465807 0.818328 0.087 Uiso 1 1 calc R U . . .
H46B H -0.001216 0.537945 0.826406 0.087 Uiso 1 1 calc R U . . .
C47 C 0.1389(7) 0.5443(5) 0.8781(4) 0.076(2) Uani 1 1 d . U . . .
H47A H 0.201270 0.527260 0.872868 0.092 Uiso 1 1 calc R U . . .
H47B H 0.127110 0.524175 0.912110 0.092 Uiso 1 1 calc R U . . .
C48 C 0.1473(7) 0.6244(5) 0.8933(4) 0.078(2) Uani 1 1 d . U . . .
H48A H 0.166029 0.644619 0.861382 0.093 Uiso 1 1 calc R U . . .
H48B H 0.083351 0.642095 0.894730 0.093 Uiso 1 1 calc R U . . .
C49 C 0.3074(7) 0.6818(5) 0.9546(4) 0.0720(19) Uani 1 1 d . U . . .
H49 H 0.319031 0.687240 0.917580 0.086 Uiso 1 1 calc R U . . .
C50 C 0.2211(7) 0.6494(5) 0.9528(4) 0.0749(19) Uani 1 1 d . U . . .
C51 C 0.2024(7) 0.6418(5) 1.0069(4) 0.080(2) Uani 1 1 d . U . . .
H51 H 0.143476 0.619950 1.007757 0.097 Uiso 1 1 calc R U . . .
C52 C 0.2753(8) 0.6683(5) 1.0607(4) 0.083(2) Uani 1 1 d . U . . .
H52 H 0.265124 0.664593 1.098358 0.099 Uiso 1 1 calc R U . . .
C53 C 0.3596(7) 0.6989(5) 1.0583(4) 0.076(2) Uani 1 1 d . U . . .
H53 H 0.407516 0.715316 1.094849 0.091 Uiso 1 1 calc R U . . .
C54 C 0.1320(6) 0.6146(5) 0.1593(4) 0.0731(19) Uani 1 1 d . U . . .
H54 H 0.098616 0.644861 0.132498 0.088 Uiso 1 1 calc R U . . .
C55 C 0.1479(7) 0.5457(5) 0.1370(4) 0.074(2) Uani 1 1 d . U . . .
H55 H 0.126421 0.529286 0.095173 0.089 Uiso 1 1 calc R U . . .
C56 C 0.1945(6) 0.5020(5) 0.1754(4) 0.0689(19) Uani 1 1 d . U . . .
H56 H 0.203802 0.454555 0.160302 0.083 Uiso 1 1 calc R U . . .
C57 C 0.2280(7) 0.5257(5) 0.2355(4) 0.0701(18) Uani 1 1 d . U . . .
C58 C 0.2109(7) 0.5955(5) 0.2557(4) 0.0713(19) Uani 1 1 d . U . . .
H58 H 0.233532 0.613292 0.297268 0.086 Uiso 1 1 calc R U . . .
C59 C 0.2784(7) 0.4767(5) 0.2781(3) 0.0693(19) Uani 1 1 d . U . . .
H59A H 0.341620 0.466012 0.270718 0.083 Uiso 1 1 calc R U . . .
H59B H 0.239123 0.431640 0.268737 0.083 Uiso 1 1 calc R U . . .
C60 C 0.2960(7) 0.5053(5) 0.3447(4) 0.071(2) Uani 1 1 d . U . . .
H60A H 0.339671 0.548287 0.355935 0.085 Uiso 1 1 calc R U . . .
H60B H 0.233882 0.517851 0.352967 0.085 Uiso 1 1 calc R U . . .
C61 C 0.3413(7) 0.4485(5) 0.3806(3) 0.071(2) Uani 1 1 d . U . . .
H61A H 0.298727 0.404822 0.368604 0.086 Uiso 1 1 calc R U . . .
H61B H 0.404697 0.437139 0.373779 0.086 Uiso 1 1 calc R U . . .
C62 C 0.3948(7) 0.4339(5) 0.4814(4) 0.076(2) Uani 1 1 d . U . . .
C63 C 0.3506(6) 0.5247(4) 0.5589(3) 0.0630(18) Uani 1 1 d . U . . .
H63 H 0.318230 0.550554 0.528116 0.076 Uiso 1 1 calc R U . . .
C64 C 0.3981(6) 0.4632(4) 0.5450(3) 0.0637(18) Uani 1 1 d . U . . .
C65 C 0.4443(7) 0.4273(5) 0.5901(4) 0.0684(19) Uani 1 1 d . U . . .
H65 H 0.476777 0.385847 0.581167 0.082 Uiso 1 1 calc R U . . .
C66 C 0.4446(6) 0.4506(4) 0.6486(3) 0.0631(17) Uani 1 1 d . U . . .
C67 C 0.3947(6) 0.5106(4) 0.6589(3) 0.0585(17) Uani 1 1 d . U . . .
H67 H 0.391463 0.526494 0.698447 0.070 Uiso 1 1 calc R U . . .
C68 C 0.5004(7) 0.4116(5) 0.6968(4) 0.0698(19) Uani 1 1 d . U . . .
C69 C 0.5423(7) 0.4011(5) 0.7986(3) 0.071(2) Uani 1 1 d . U . . .
H69A H 0.611359 0.394556 0.800942 0.086 Uiso 1 1 calc R U . . .
H69B H 0.508626 0.353969 0.791571 0.086 Uiso 1 1 calc R U . . .
C70 C 0.5321(7) 0.4451(4) 0.8565(3) 0.0689(19) Uani 1 1 d . U . . .
H70A H 0.464094 0.458560 0.849874 0.083 Uiso 1 1 calc R U . . .
H70B H 0.546519 0.415146 0.888594 0.083 Uiso 1 1 calc R U . . .
C71 C 0.5971(7) 0.5111(5) 0.8773(4) 0.0697(19) Uani 1 1 d . U . . .
H71A H 0.576737 0.544163 0.847893 0.084 Uiso 1 1 calc R U . . .
H71B H 0.664262 0.498604 0.878685 0.084 Uiso 1 1 calc R U . . .
C72 C 0.5648(6) 0.6167(4) 0.9457(3) 0.0637(18) Uani 1 1 d . U . . .
H72 H 0.546620 0.640356 0.911709 0.076 Uiso 1 1 calc R U . . .
C73 C 0.5959(6) 0.5484(5) 0.9387(4) 0.0656(18) Uani 1 1 d . U . . .
C74 C 0.6268(7) 0.5151(5) 0.9896(4) 0.0695(19) Uani 1 1 d . U . . .
H74 H 0.649517 0.468543 0.986861 0.083 Uiso 1 1 calc R U . . .
C75 C 0.6232(7) 0.5524(5) 1.0450(4) 0.072(2) Uani 1 1 d . U . . .
H75 H 0.643776 0.531236 1.080325 0.086 Uiso 1 1 calc R U . . .
C76 C 0.5905(6) 0.6182(5) 1.0477(4) 0.0696(19) Uani 1 1 d . U . . .
H76 H 0.589128 0.643130 1.085374 0.083 Uiso 1 1 calc R U . . .
C77 C 0.2976(6) 0.7930(5) 0.2219(3) 0.127(3) Uani 1 1 d G U . . .
H77 H 0.255871 0.791543 0.182520 0.152 Uiso 1 1 calc R U . . .
C78 C 0.3933(7) 0.8180(5) 0.2355(5) 0.151(4) Uani 1 1 d G U . . .
H78 H 0.417073 0.833623 0.205321 0.181 Uiso 1 1 calc R U . . .
C3 C 0.4544(5) 0.8202(5) 0.2931(5) 0.154(4) Uani 1 1 d G U . . .
H3 H 0.519808 0.837239 0.302407 0.185 Uiso 1 1 calc R U . . .
C95 C 0.4196(6) 0.7973(5) 0.3373(4) 0.143(3) Uani 1 1 d DG U . . .
C80 C 0.3239(6) 0.7723(4) 0.3237(3) 0.113(3) Uani 1 1 d G U . . .
H80 H 0.300141 0.756693 0.353891 0.136 Uiso 1 1 calc R U . . .
N10 N 0.2628(4) 0.7702(4) 0.2661(4) 0.100(2) Uani 1 1 d G U . . .
C82 C 0.5520(7) 0.7471(6) 0.6342(4) 0.082(2) Uani 1 1 d . U . . .
C83 C 0.6172(7) 0.7415(5) 0.6896(4) 0.074(2) Uani 1 1 d . U . . .
H83 H 0.681564 0.761424 0.700781 0.089 Uiso 1 1 calc R U . . .
C84 C 0.5834(6) 0.7052(4) 0.7277(4) 0.0649(17) Uani 1 1 d . U . . .
C85 C 0.4900(6) 0.6795(4) 0.7108(4) 0.0648(18) Uani 1 1 d . U . . .
H85 H 0.467450 0.656261 0.737893 0.078 Uiso 1 1 calc R U . . .
C86 C 0.6487(7) 0.6952(5) 0.7878(4) 0.074(2) Uani 1 1 d . U . . .
C87 C 0.8011(9) 0.7270(6) 0.8616(5) 0.105(3) Uani 1 1 d . U . . .
H87A H 0.852753 0.695937 0.854373 0.126 Uiso 1 1 calc R U . . .
H87B H 0.771051 0.707317 0.889336 0.126 Uiso 1 1 calc R U . . .
C88 C 0.8417(8) 0.8028(6) 0.8869(5) 0.103(3) Uani 1 1 d . U . . .
H88A H 0.864571 0.822634 0.856187 0.123 Uiso 1 1 calc R U . . .
H88B H 0.898517 0.801570 0.921985 0.123 Uiso 1 1 calc R U . . .
C89 C 0.7662(9) 0.8541(6) 0.9066(5) 0.106(3) Uani 1 1 d . U . . .
H89A H 0.792543 0.903643 0.914322 0.127 Uiso 1 1 calc R U . . .
H89B H 0.705209 0.850313 0.873684 0.127 Uiso 1 1 calc R U . . .
C90 C 0.6607(7) 0.8060(5) 0.9614(4) 0.079(2) Uani 1 1 d . U . . .
H90 H 0.612840 0.795427 0.923857 0.095 Uiso 1 1 calc R U . . .
C91 C 0.7455(8) 0.8358(6) 0.9620(5) 0.093(2) Uani 1 1 d . U . . .
C92 C 0.8189(8) 0.8485(5) 1.0190(5) 0.088(2) Uani 1 1 d . U . . .
H92 H 0.880965 0.869109 1.022672 0.106 Uiso 1 1 calc R U . . .
C93 C 0.7960(8) 0.8299(5) 1.0664(5) 0.090(2) Uani 1 1 d . U . . .
H93 H 0.843727 0.836473 1.104174 0.108 Uiso 1 1 calc R U . . .
C94 C 0.7065(8) 0.8019(5) 1.0625(5) 0.084(2) Uani 1 1 d . U . . .
H94 H 0.691991 0.790593 1.097260 0.101 Uiso 1 1 calc R U . . .
N2A N 0.3414(5) 0.5637(4) 0.8044(3) 0.0651(17) Uani 1 1 d . U . . .
O5A O 0.6307(10) 0.7461(6) 0.2552(5) 0.189(4) Uani 1 1 d D U . . .
O6A O 0.5907(9) 0.8504(5) 0.2162(5) 0.197(4) Uani 1 1 d D U . . .
O7A O 0.5788(9) 0.7450(5) 0.1553(4) 0.162(4) Uani 1 1 d D U . . .
C79 C 0.4718(10) 0.7932(9) 0.4342(6) 0.152(4) Uani 1 1 d D U . . .
H79A H 0.453420 0.742284 0.429616 0.183 Uiso 1 1 calc R U . . .
H79B H 0.413772 0.820440 0.434885 0.183 Uiso 1 1 calc R U . . .
O8A O 0.7332(9) 0.8015(8) 0.2070(6) 0.204(4) Uani 1 1 d D U . . .
O9A O -0.0262(7) 0.6108(6) 0.0429(4) 0.160(4) Uani 1 1 d . U . . .
C96 C 0.5542(11) 0.8155(10) 0.4952(5) 0.158(4) Uani 1 1 d D U . . .
H96A H 0.615776 0.794516 0.492438 0.190 Uiso 1 1 calc R U . . .
H96B H 0.564751 0.867671 0.503776 0.190 Uiso 1 1 calc R U . . .
O10A O -0.0763(7) 0.6225(5) -0.0546(4) 0.131(3) Uani 1 1 d . U . . .
O11A O -0.1586(8) 0.5503(5) -0.0148(5) 0.150(3) Uani 1 1 d . U . . .
O12A O -0.1616(8) 0.6703(5) 0.0109(4) 0.150(3) Uani 1 1 d . U . . .
O15A O 0.3482(4) 0.6137(3) 0.7766(3) 0.0731(15) Uani 1 1 d . U . . .
O16A O 0.3078(5) 0.5043(3) 0.7770(3) 0.0796(17) Uani 1 1 d . U . . .
O17A O 0.3654(5) 0.5727(4) 0.8605(3) 0.0817(17) Uani 1 1 d . U . . .
C03R C 0.5878(10) 0.7863(8) 0.5921(5) 0.118(3) Uani 1 1 d . U . . .
Cl1B Cl 0.2039(16) 0.6755(9) 0.4502(6) 0.104(3) Uani 0.452(8) 1 d D U P A -1
O1B O 0.2482(15) 0.6903(11) 0.5136(6) 0.131(4) Uani 0.452(8) 1 d D U P A -1
O3B O 0.1650(13) 0.6022(8) 0.4417(7) 0.104(4) Uani 0.452(8) 1 d D U P A -1
O2B O 0.1466(19) 0.7136(13) 0.4100(11) 0.139(5) Uani 0.452(8) 1 d . U P A -1
O4B O 0.3017(15) 0.6612(10) 0.4337(9) 0.124(4) Uani 0.452(8) 1 d . U P A -1
Cl1C Cl 0.2209(14) 0.6901(8) 0.4561(6) 0.110(2) Uani 0.548(8) 1 d . U P A -2
O1C O 0.2002(15) 0.6311(9) 0.4756(9) 0.140(4) Uani 0.548(8) 1 d D U P A -2
O2C O 0.1875(15) 0.6877(11) 0.3955(8) 0.127(4) Uani 0.548(8) 1 d . U P A -2
O3C O 0.2774(11) 0.7415(9) 0.4882(8) 0.142(4) Uani 0.548(8) 1 d D U P A -2
O4C O 0.1203(11) 0.7091(10) 0.4761(8) 0.139(4) Uani 0.548(8) 1 d D U P A -2
C18 C 0.1845(19) 0.8459(11) 0.6525(8) 0.112(3) Uani 0.548(8) 1 d . U P A -2
Cl1A Cl 0.4710(3) 0.8844(2) 0.78679(18) 0.1352(12) Uani 1 1 d . U . B -3
O18A O 0.4258(13) 0.8694(8) 0.8307(6) 0.235(5) Uani 1 1 d D U . B -3
O19A O 0.5655(8) 0.9048(8) 0.7966(8) 0.250(6) Uani 1 1 d D U . B -3
O20A O 0.4199(10) 0.9561(5) 0.7738(6) 0.235(5) Uani 1 1 d D U . B -3
O21A O 0.4316(8) 0.8399(5) 0.7325(5) 0.160(4) Uani 1 1 d D U . B -3
O14A O 0.4428(6) 0.7351(4) 0.8661(3) 0.105(2) Uani 1 1 d . . . C -4
Cl1D Cl -0.0597(7) 0.7047(6) 0.7319(5) 0.192(4) Uiso 0.586(12) 1 d D U P D -5
O1D O -0.0667(16) 0.6480(9) 0.7625(9) 0.216(8) Uiso 0.586(12) 1 d D U P D -5
O2D O -0.0401(16) 0.7693(8) 0.7729(9) 0.221(8) Uiso 0.586(12) 1 d D U P D -5
O3D O 0.0162(12) 0.6963(11) 0.7039(9) 0.201(7) Uiso 0.586(12) 1 d D U P D -5
O4D O -0.1495(11) 0.7087(14) 0.6873(8) 0.230(8) Uiso 0.586(12) 1 d D U P D -5
Cl1E Cl -0.0661(11) 0.7145(9) 0.7130(8) 0.217(5) Uiso 0.414(12) 1 d D U P D -6
O1E O -0.0043(19) 0.7099(19) 0.7714(9) 0.225(9) Uiso 0.414(12) 1 d D U P D -6
O2E O -0.112(2) 0.7801(11) 0.7157(15) 0.228(9) Uiso 0.414(12) 1 d D U P D -6
O3E O -0.0118(18) 0.7109(15) 0.6715(11) 0.184(9) Uiso 0.414(12) 1 d D U P D -6
O4E O -0.1387(18) 0.6585(13) 0.6962(14) 0.211(9) Uiso 0.414(12) 1 d D U P D -6
N13 N 0.1218(9) 0.8116(7) 0.0407(6) 0.144(3) Uani 1 1 d . U . E -7
C10 C 0.2063(13) 0.8534(9) 0.0661(9) 0.185(6) Uani 1 1 d . U . E -7
H10A H 0.245705 0.850237 0.037998 0.278 Uiso 1 1 calc R U . E -7
H10B H 0.242828 0.836916 0.103171 0.278 Uiso 1 1 calc R U . E -7
H10C H 0.190182 0.902737 0.075233 0.278 Uiso 1 1 calc R U . E -7
C11 C 0.0853(12) 0.7977(9) -0.0301(7) 0.159(5) Uani 1 1 d . U . E -7
H11A H 0.065205 0.842110 -0.045029 0.238 Uiso 1 1 calc R U . E -7
H11B H 0.030128 0.763078 -0.043064 0.238 Uiso 1 1 calc R U . E -7
H11C H 0.137816 0.779209 -0.045998 0.238 Uiso 1 1 calc R U . E -7
C8 C 0.0731(11) 0.7814(8) 0.0710(8) 0.131(4) Uani 1 1 d . U . E -7
H8 H 0.013602 0.757512 0.047771 0.157 Uiso 1 1 calc R U . E -7
O13A O 0.0920(9) 0.7796(6) 0.1217(5) 0.154(4) Uani 1 1 d . U . E -7

loop_
_atom_site_aniso_label
_atom_site_aniso_U_11
_atom_site_aniso_U_22
_atom_site_aniso_U_33
_atom_site_aniso_U_23
_atom_site_aniso_U_13
_atom_site_aniso_U_12
N1 0.156(6) 0.077(4) 0.126(6) 0.020(4) 0.056(6) 0.023(4)
C1 0.088(4) 0.063(5) 0.058(4) -0.002(3) 0.032(4) -0.003(4)
Pd01 0.0738(4) 0.0516(4) 0.0527(4) -0.0011(3) 0.0300(3) 0.0027(3)
N2 0.107(4) 0.056(3) 0.063(4) 0.007(3) 0.041(3) 0.019(3)
O2 0.332(9) 0.161(7) 0.100(5) 0.043(4) 0.083(6) 0.133(7)
C2 0.138(7) 0.180(8) 0.148(6) 0.007(7) 0.023(6) -0.010(7)
Cl2 0.110(2) 0.0986(19) 0.0691(14) 0.0082(13) 0.0234(14) 0.0105(15)
Pd02 0.0991(6) 0.0562(4) 0.0672(4) -0.0043(3) 0.0383(4) -0.0029(3)
N3 0.113(5) 0.060(4) 0.082(4) -0.010(3) 0.042(4) -0.001(3)
O3 0.429(15) 0.164(9) 0.148(8) 0.048(6) 0.116(9) 0.191(10)
Cl3 0.249(5) 0.181(4) 0.162(4) 0.008(3) 0.082(4) 0.027(4)
Pd03 0.0981(6) 0.0675(5) 0.0751(5) 0.0124(4) 0.0367(4) 0.0060(4)
N4 0.091(4) 0.080(4) 0.073(4) 0.019(3) 0.034(3) 0.012(3)
O4 0.152(6) 0.066(4) 0.084(4) 0.007(3) 0.057(4) 0.012(4)
N5 0.074(3) 0.066(4) 0.061(3) 0.008(3) 0.031(3) 0.003(3)
C5 0.197(8) 0.098(6) 0.125(6) 0.012(5) 0.050(7) 0.039(6)
O5 0.179(5) 0.069(4) 0.084(4) 0.006(3) 0.079(4) 0.025(4)
C6 0.306(10) 0.167(8) 0.104(6) 0.030(6) 0.073(8) 0.112(8)
O6 0.074(3) 0.098(4) 0.054(3) 0.010(3) 0.022(2) -0.007(3)
N6 0.093(4) 0.066(4) 0.058(3) 0.001(3) 0.037(3) 0.003(3)
N7 0.082(4) 0.082(4) 0.057(3) 0.012(3) 0.028(3) 0.004(3)
O7 0.082(4) 0.188(8) 0.088(5) 0.056(5) 0.003(4) -0.049(5)
C7 0.295(10) 0.159(8) 0.115(6) 0.025(6) 0.054(8) 0.081(8)
O8 0.085(4) 0.120(6) 0.077(4) 0.019(4) 0.028(3) -0.026(4)
N8 0.081(4) 0.050(3) 0.046(3) -0.004(2) 0.030(3) -0.002(3)
N9 0.088(4) 0.063(3) 0.057(3) 0.000(3) 0.033(3) -0.003(3)
C9 0.297(9) 0.132(6) 0.097(5) 0.037(5) 0.078(6) 0.121(7)
O9 0.077(4) 0.089(4) 0.061(3) 0.014(3) 0.027(3) -0.006(3)
O10 0.105(4) 0.063(3) 0.048(3) 0.003(2) 0.033(3) 0.017(3)
O11 0.167(7) 0.108(5) 0.056(4) -0.003(3) 0.031(4) 0.069(5)
N11 0.087(4) 0.053(4) 0.062(3) -0.002(3) 0.033(3) -0.006(3)
C12 0.194(8) 0.092(6) 0.135(6) 0.025(5) 0.037(7) 0.034(6)
O12 0.134(6) 0.079(4) 0.067(4) 0.006(3) 0.036(4) 0.041(4)
N12 0.101(4) 0.060(4) 0.069(4) -0.005(3) 0.030(3) -0.006(3)
O13 0.100(4) 0.064(3) 0.052(3) 0.007(2) 0.032(3) 0.011(3)
C13 0.232(9) 0.117(7) 0.131(6) 0.024(6) 0.035(8) 0.053(7)
C14 0.251(9) 0.120(7) 0.123(6) 0.020(6) 0.040(8) 0.061(7)
O14 0.116(5) 0.196(7) 0.101(4) 0.070(5) 0.020(4) -0.028(5)
O15 0.126(6) 0.261(11) 0.118(6) 0.098(7) 0.001(5) -0.076(7)
C15 0.249(8) 0.133(7) 0.114(5) 0.013(5) 0.051(7) 0.064(7)
O16 0.096(4) 0.105(5) 0.076(4) 0.019(3) 0.014(3) -0.025(3)
C16 0.330(10) 0.167(8) 0.106(5) 0.038(6) 0.077(7) 0.125(8)
O17 0.108(5) 0.114(6) 0.087(4) 0.039(4) 0.019(4) -0.022(4)
C17 0.168(7) 0.083(5) 0.069(4) 0.015(4) 0.055(5) 0.048(5)
C19 0.171(7) 0.083(5) 0.079(4) 0.012(4) 0.060(5) 0.044(5)
C20 0.121(5) 0.060(4) 0.071(4) 0.006(3) 0.051(4) 0.019(4)
C21 0.097(5) 0.058(4) 0.063(4) 0.005(3) 0.038(4) 0.011(4)
C22 0.129(6) 0.058(4) 0.073(4) 0.001(3) 0.058(4) 0.009(4)
C23 0.174(6) 0.077(5) 0.093(5) -0.003(4) 0.087(5) 0.016(5)
C24 0.166(6) 0.066(5) 0.101(5) -0.002(4) 0.078(5) 0.023(5)
C25 0.168(6) 0.063(5) 0.111(5) 0.002(4) 0.073(5) 0.016(5)
C26 0.132(6) 0.063(4) 0.094(5) 0.000(4) 0.063(5) 0.005(4)
C27 0.146(6) 0.062(4) 0.102(5) 0.005(4) 0.071(4) 0.006(4)
C28 0.142(6) 0.063(5) 0.107(5) -0.012(4) 0.062(5) 0.003(5)
C29 0.137(7) 0.069(5) 0.098(5) -0.018(4) 0.054(5) -0.003(5)
C30 0.120(6) 0.069(5) 0.088(5) -0.010(4) 0.049(5) -0.005(4)
C31 0.098(5) 0.088(5) 0.063(4) 0.022(4) 0.024(4) 0.015(4)
C32 0.106(5) 0.093(6) 0.065(4) 0.018(4) 0.025(4) 0.010(5)
C33 0.107(5) 0.089(5) 0.066(4) 0.008(4) 0.027(4) 0.001(4)
C34 0.090(5) 0.082(5) 0.066(4) 0.015(4) 0.027(4) 0.001(4)
C35 0.088(5) 0.074(5) 0.069(4) 0.018(4) 0.025(4) 0.009(4)
C36 0.096(5) 0.088(5) 0.065(4) 0.010(4) 0.026(4) -0.006(4)
C37 0.082(5) 0.086(5) 0.057(4) 0.007(4) 0.022(4) -0.005(4)
C38 0.077(5) 0.098(5) 0.058(4) 0.011(4) 0.016(4) -0.006(4)
C39 0.071(4) 0.097(5) 0.061(4) 0.020(4) 0.016(3) -0.013(4)
C40 0.073(4) 0.068(5) 0.057(4) 0.003(3) 0.027(3) 0.003(4)
C41 0.074(4) 0.083(5) 0.061(3) 0.009(3) 0.025(3) -0.005(4)
C42 0.080(4) 0.085(5) 0.062(4) 0.011(4) 0.030(3) -0.003(4)
C43 0.077(4) 0.078(4) 0.060(3) 0.010(3) 0.030(3) -0.001(4)
C44 0.076(4) 0.065(4) 0.061(4) 0.008(3) 0.024(3) 0.004(3)
C45 0.080(5) 0.089(5) 0.062(4) 0.015(4) 0.026(4) 0.000(4)
C46 0.080(5) 0.084(5) 0.061(4) 0.011(4) 0.034(3) 0.000(4)
C47 0.085(5) 0.086(5) 0.065(4) 0.014(4) 0.032(4) -0.001(4)
C48 0.085(5) 0.080(5) 0.072(4) 0.012(4) 0.030(4) 0.002(4)
C49 0.096(5) 0.064(5) 0.066(4) 0.008(4) 0.040(4) 0.006(4)
C50 0.084(4) 0.078(5) 0.069(4) 0.012(4) 0.033(3) 0.006(4)
C51 0.088(5) 0.090(5) 0.074(4) 0.014(4) 0.039(4) 0.005(4)
C52 0.104(5) 0.086(5) 0.069(4) 0.012(4) 0.043(4) 0.009(4)
C53 0.100(5) 0.067(5) 0.067(4) 0.002(4) 0.039(4) 0.007(4)
C54 0.078(5) 0.090(5) 0.060(4) 0.015(4) 0.032(4) -0.001(4)
C55 0.081(5) 0.090(5) 0.057(4) 0.007(3) 0.030(4) -0.002(4)
C56 0.085(5) 0.075(5) 0.054(4) 0.000(3) 0.038(4) -0.001(4)
C57 0.087(4) 0.077(4) 0.054(3) 0.005(3) 0.035(3) 0.004(4)
C58 0.091(5) 0.077(4) 0.053(4) 0.006(3) 0.033(4) 0.002(4)
C59 0.090(5) 0.068(4) 0.055(4) 0.001(3) 0.034(4) 0.004(4)
C60 0.095(5) 0.070(5) 0.054(3) 0.003(3) 0.034(4) 0.008(4)
C61 0.094(5) 0.071(5) 0.050(3) -0.005(3) 0.030(4) 0.012(4)
C62 0.110(5) 0.074(5) 0.047(3) -0.002(3) 0.033(4) 0.015(4)
C63 0.086(5) 0.059(4) 0.048(3) 0.000(3) 0.030(3) 0.001(3)
C64 0.088(4) 0.060(4) 0.045(3) -0.001(3) 0.028(3) 0.008(3)
C65 0.096(5) 0.062(4) 0.053(3) 0.001(3) 0.034(4) 0.009(4)
C66 0.085(4) 0.058(4) 0.048(3) -0.001(3) 0.027(3) 0.001(3)
C67 0.080(4) 0.056(4) 0.044(3) 0.000(3) 0.027(3) -0.002(3)
C68 0.099(5) 0.059(4) 0.051(3) -0.002(3) 0.025(4) 0.011(4)
C69 0.111(5) 0.061(4) 0.050(3) 0.008(3) 0.036(4) 0.009(4)
C70 0.106(5) 0.058(4) 0.050(3) 0.006(3) 0.034(4) 0.003(4)
C71 0.097(5) 0.064(4) 0.058(4) 0.004(3) 0.040(4) 0.003(4)
C72 0.087(5) 0.059(4) 0.050(3) 0.005(3) 0.030(3) 0.000(4)
C73 0.085(4) 0.066(4) 0.055(3) 0.006(3) 0.035(3) -0.002(3)
C74 0.086(5) 0.066(4) 0.064(4) 0.010(3) 0.032(4) 0.010(4)
C75 0.090(5) 0.074(5) 0.059(4) 0.011(4) 0.032(4) 0.003(4)
C76 0.088(5) 0.073(4) 0.056(4) 0.002(3) 0.038(4) -0.002(4)
C77 0.122(6) 0.125(7) 0.140(6) 0.010(6) 0.052(5) -0.015(6)
C78 0.131(7) 0.153(8) 0.171(7) 0.005(7) 0.056(6) -0.025(6)
C3 0.124(7) 0.153(8) 0.174(7) -0.011(7) 0.041(6) -0.010(6)
C95 0.123(6) 0.139(7) 0.147(6) -0.013(6) 0.021(5) 0.007(6)
C80 0.110(5) 0.093(6) 0.127(6) -0.012(5) 0.032(5) 0.013(5)
N10 0.110(4) 0.083(4) 0.110(5) 0.003(4) 0.043(4) 0.002(4)
C82 0.092(5) 0.092(5) 0.065(4) 0.008(4) 0.029(4) -0.013(4)
C83 0.090(5) 0.074(5) 0.064(4) 0.005(4) 0.032(4) -0.009(4)
C84 0.086(4) 0.055(4) 0.059(3) -0.002(3) 0.035(3) -0.004(3)
C85 0.086(4) 0.054(4) 0.057(4) 0.000(3) 0.028(3) -0.008(4)
C86 0.084(4) 0.071(5) 0.069(4) 0.007(4) 0.029(3) -0.009(4)
C87 0.106(6) 0.109(6) 0.086(5) 0.012(5) 0.008(4) -0.019(5)
C88 0.105(6) 0.109(6) 0.087(5) 0.006(5) 0.021(4) -0.034(5)
C89 0.115(6) 0.099(6) 0.102(5) 0.016(5) 0.030(5) -0.032(5)
C90 0.092(5) 0.066(5) 0.076(4) -0.004(4) 0.029(4) -0.015(4)
C91 0.108(5) 0.077(5) 0.093(4) 0.002(4) 0.030(4) -0.016(4)
C92 0.098(5) 0.067(5) 0.095(5) -0.008(4) 0.028(4) -0.007(4)
C93 0.097(5) 0.075(5) 0.085(5) -0.011(4) 0.018(5) 0.000(4)
C94 0.103(5) 0.071(5) 0.074(4) -0.008(4) 0.028(4) -0.002(4)
N2A 0.074(4) 0.070(4) 0.057(4) 0.007(3) 0.030(3) 0.004(3)
O5A 0.243(11) 0.223(10) 0.114(6) 0.049(7) 0.058(7) 0.010(9)
O6A 0.266(11) 0.129(7) 0.222(10) -0.007(7) 0.129(9) 0.018(7)
O7A 0.210(9) 0.191(9) 0.078(5) -0.001(5) 0.039(6) 0.025(7)
C79 0.128(7) 0.191(8) 0.138(6) 0.066(7) 0.019(6) -0.016(7)
O8A 0.205(8) 0.238(12) 0.186(10) 0.068(9) 0.065(8) 0.018(8)
O9A 0.151(7) 0.211(10) 0.092(5) 0.026(6) -0.010(5) 0.034(6)
C96 0.135(7) 0.218(8) 0.130(6) 0.080(6) 0.025(6) -0.023(7)
O10A 0.166(7) 0.152(7) 0.086(5) 0.024(5) 0.052(5) 0.003(6)
O11A 0.170(7) 0.123(6) 0.169(8) -0.037(6) 0.098(6) -0.031(6)
O12A 0.197(8) 0.128(6) 0.134(7) 0.009(6) 0.063(6) 0.065(6)
O15A 0.089(4) 0.072(4) 0.068(3) 0.016(3) 0.035(3) -0.001(3)
O16A 0.095(4) 0.066(4) 0.078(4) -0.001(3) 0.030(3) -0.004(3)
O17A 0.094(4) 0.100(5) 0.057(3) 0.008(3) 0.033(3) 0.007(3)
C03R 0.105(6) 0.163(7) 0.086(5) 0.046(5) 0.016(5) -0.033(5)
Cl1B 0.132(6) 0.112(5) 0.079(4) 0.031(4) 0.041(4) -0.005(4)
O1B 0.161(9) 0.150(9) 0.077(6) -0.003(7) 0.034(6) -0.014(8)
O3B 0.119(9) 0.104(8) 0.093(9) 0.000(7) 0.042(8) -0.009(7)
O2B 0.162(9) 0.128(9) 0.117(8) 0.029(8) 0.020(8) 0.013(8)
O4B 0.140(8) 0.115(9) 0.131(8) 0.007(8) 0.069(7) -0.010(7)
Cl1C 0.140(6) 0.113(5) 0.082(4) 0.024(3) 0.038(3) -0.007(4)
O1C 0.167(9) 0.142(8) 0.128(8) 0.044(7) 0.058(8) -0.001(7)
O2C 0.161(9) 0.137(9) 0.090(6) 0.016(6) 0.049(6) 0.008(8)
O3C 0.146(8) 0.146(9) 0.125(8) -0.005(7) 0.036(7) -0.016(7)
O4C 0.161(7) 0.144(8) 0.121(7) 0.009(7) 0.059(6) 0.000(7)
C18 0.203(7) 0.086(6) 0.069(5) 0.018(4) 0.071(6) 0.075(6)
Cl1A 0.159(3) 0.123(3) 0.128(3) -0.010(2) 0.062(2) -0.016(2)
O18A 0.299(12) 0.260(12) 0.176(9) -0.006(8) 0.138(9) -0.019(11)
O19A 0.155(7) 0.287(14) 0.279(13) -0.026(11) 0.048(8) -0.059(7)
O20A 0.308(12) 0.133(7) 0.228(11) -0.040(6) 0.047(10) 0.045(8)
O21A 0.175(8) 0.132(7) 0.153(7) -0.071(6) 0.059(6) 0.002(6)
O14A 0.124(6) 0.106(6) 0.084(5) 0.007(4) 0.030(4) -0.006(4)
N13 0.125(7) 0.160(8) 0.179(8) 0.085(7) 0.066(6) 0.021(6)
C10 0.165(12) 0.166(13) 0.243(14) 0.082(11) 0.064(11) -0.023(9)
C11 0.159(11) 0.188(12) 0.170(9) 0.095(10) 0.079(8) 0.062(9)
C8 0.114(7) 0.155(9) 0.158(8) 0.080(8) 0.070(7) 0.028(6)
O13A 0.190(9) 0.152(8) 0.138(7) 0.054(7) 0.060(7) -0.013(7)

loop_
_atom_type_symbol
_atom_type_description
_atom_type_scat_dispersion_real
_atom_type_scat_dispersion_imag
_atom_type_scat_source
C C 0.0047 0.0022 'International Tables Vol C Tables 4.2.6.8 and 6.1.1.4'
H H 0.0000 0.0000 'International Tables Vol C Tables 4.2.6.8 and 6.1.1.4'
N N 0.0089 0.0045 'International Tables Vol C Tables 4.2.6.8 and 6.1.1.4'
O O 0.0150 0.0081 'International Tables Vol C Tables 4.2.6.8 and 6.1.1.4'
Cl Cl 0.1798 0.2039 'International Tables Vol C Tables 4.2.6.8 and 6.1.1.4'
Pd Pd -0.7364 1.2670 'International Tables Vol C Tables 4.2.6.8 and 6.1.1.4'

loop_
_geom_angle_atom_site_label_1
_geom_angle_atom_site_label_2
_geom_angle_atom_site_label_3
_geom_angle
_geom_angle_site_symmetry_1
_geom_angle_site_symmetry_3
_geom_angle_publ_flag
C5 N1 C12 121.0(12) . . ?
C5 N1 Pd03 119.4(9) . . ?
C12 N1 Pd03 119.5(10) . . ?
N11 C1 C82 120.8(8) . . ?
N11 C1 H1 119.6 . . ?
C82 C1 H1 119.6 . . ?
N11 Pd01 N5 175.8(3) . . ?
N11 Pd01 N2 91.3(3) . . ?
N5 Pd01 N2 86.9(3) . . ?
N11 Pd01 N8 86.6(3) . . ?
N5 Pd01 N8 95.1(3) . . ?
N2 Pd01 N8 176.2(3) . . ?
C17 N2 C21 119.8(8) . . ?
C17 N2 Pd01 121.7(6) . . ?
C21 N2 Pd01 118.4(6) . . ?
C9 O2 C16 113.9(10) . . ?
C95 C2 C79 103.0(12) . . ?
C95 C2 H2A 111.2 . . ?
C79 C2 H2A 111.2 . . ?
C95 C2 H2AB 111.2 . . ?
C79 C2 H2AB 111.2 . . ?
H2A C2 H2AB 109.1 . . ?
O11A Cl2 O9A 106.6(8) . . ?
O11A Cl2 O12A 111.5(7) . . ?
O9A Cl2 O12A 109.2(7) . . ?
O11A Cl2 O10A 109.5(6) . . ?
O9A Cl2 O10A 107.7(7) . . ?
O12A Cl2 O10A 112.1(6) . . ?
N6 Pd02 N9 90.6(3) . . ?
N6 Pd02 N12 177.9(3) . . ?
N9 Pd02 N12 89.4(3) . . ?
N6 Pd02 N3 89.4(3) . . ?
N9 Pd02 N3 177.4(3) . . ?
N12 Pd02 N3 90.5(3) . . ?
C30 N3 C26 117.6(9) . . ?
C30 N3 Pd02 119.2(8) . . ?
C26 N3 Pd02 123.2(6) . . ?
O7A Cl3 O5A 108.3(9) . . ?
O7A Cl3 O6A 106.3(7) . . ?
O5A Cl3 O6A 109.2(7) . . ?
O7A Cl3 O8A 112.9(9) . . ?
O5A Cl3 O8A 115.1(10) . . ?
O6A Cl3 O8A 104.6(7) . . ?
N10 Pd03 N1 92.1(4) . . ?
N10 Pd03 N7 90.2(3) . . ?
N1 Pd03 N7 177.3(4) . . ?
N10 Pd03 N4 179.0(3) . . ?
N1 Pd03 N4 88.9(4) . . ?
N7 Pd03 N4 88.8(3) . . ?
C31 N4 C35 120.0(9) . . ?
C31 N4 Pd03 121.6(7) . . ?
C35 N4 Pd03 118.4(6) . . ?
C44 N5 C40 119.9(7) . . ?
C44 N5 Pd01 118.4(6) . . ?
C40 N5 Pd01 121.5(6) . . ?
N1 C5 C15 118.1(14) . . ?
N1 C5 H5 120.9 . . ?
C15 C5 H5 120.9 . . ?
C22 O5 C23 117.3(8) . . ?
C7 C6 C16 114.1(15) . . ?
C7 C6 H6A 108.7 . . ?
C16 C6 H6A 108.7 . . ?
C7 C6 H6AB 108.7 . . ?
C16 C6 H6AB 108.7 . . ?
H6A C6 H6AB 107.6 . . ?
C39 O6 C38 116.5(7) . . ?
C53 N6 C49 116.5(8) . . ?
C53 N6 Pd02 120.9(6) . . ?
C49 N6 Pd02 122.4(6) . . ?
C54 N7 C58 119.7(8) . . ?
C54 N7 Pd03 118.7(6) . . ?
C58 N7 Pd03 121.4(6) . . ?
C6 C7 C15 123.7(17) . . ?
C6 C7 H7A 106.4 . . ?
C15 C7 H7A 106.4 . . ?
C6 C7 H7B 106.4 . . ?
C15 C7 H7B 106.4 . . ?
H7A C7 H7B 106.5 . . ?
C67 N8 C63 120.9(7) . . ?
C67 N8 Pd01 117.9(5) . . ?
C63 N8 Pd01 121.0(6) . . ?
C72 N9 C76 118.9(8) . . ?
C72 N9 Pd02 121.5(6) . . ?
C76 N9 Pd02 119.5(5) . . ?
O3 C9 O2 124.2(13) . . ?
O3 C9 C18 125.1(14) . . ?
O2 C9 C18 110.7(12) . . ?
C45 O9 C46 114.2(7) . . ?
C62 O10 C61 115.1(6) . . ?
C85 N11 C1 119.1(8) . . ?
C85 N11 Pd01 117.5(6) . . ?
C1 N11 Pd01 123.4(6) . . ?
C13 C12 N1 123.7(16) . . ?
C13 C12 H12 118.1 . . ?
N1 C12 H12 118.1 . . ?
C90 N12 C94 119.2(9) . . ?
C90 N12 Pd02 123.3(7) . . ?
C94 N12 Pd02 117.4(7) . . ?
C68 O13 C69 114.5(6) . . ?
C14 C13 C12 115.2(17) . . ?
C14 C13 H13 122.4 . . ?
C12 C13 H13 122.4 . . ?
C13 C14 C15 128.8(17) . . ?
C13 C14 H14 115.6 . . ?
C15 C14 H14 115.6 . . ?
C03R O14 C96 117.1(10) . . ?
C14 C15 C7 129.3(16) . . ?
C14 C15 C5 112.9(15) . . ?
C7 C15 C5 117.0(15) . . ?
C86 O16 C87 119.1(8) . . ?
C6 C16 O2 108.5(12) . . ?
C6 C16 H16A 110.0 . . ?
O2 C16 H16A 110.0 . . ?
C6 C16 H16B 110.0 . . ?
O2 C16 H16B 110.0 . . ?
H16A C16 H16B 108.4 . . ?
N2 C17 C18 122.1(11) . . ?
N2 C17 H17 118.9 . . ?
C18 C17 H17 118.9 . . ?
C18 C19 C20 118.0(11) . . ?
C18 C19 H19 121.0 . . ?
C20 C19 H19 121.0 . . ?
C21 C20 C19 118.0(9) . . ?
C21 C20 C22 121.3(9) . . ?
C19 C20 C22 120.7(8) . . ?
N2 C21 C20 123.0(9) . . ?
N2 C21 H21 118.5 . . ?
C20 C21 H21 118.5 . . ?
O4 C22 O5 125.8(9) . . ?
O4 C22 C20 122.0(8) . . ?
O5 C22 C20 112.2(9) . . ?
O5 C23 C24 107.2(9) . . ?
O5 C23 H23A 110.3 . . ?
C24 C23 H23A 110.3 . . ?
O5 C23 H23B 110.3 . . ?
C24 C23 H23B 110.3 . . ?
H23A C23 H23B 108.5 . . ?
C23 C24 C25 113.8(9) . . ?
C23 C24 H24A 108.8 . . ?
C25 C24 H24A 108.8 . . ?
C23 C24 H24B 108.8 . . ?
C25 C24 H24B 108.8 . . ?
H24A C24 H24B 107.7 . . ?
C27 C25 C24 113.8(10) . . ?
C27 C25 H25A 108.8 . . ?
C24 C25 H25A 108.8 . . ?
C27 C25 H25B 108.8 . . ?
C24 C25 H25B 108.8 . . ?
H25A C25 H25B 107.7 . . ?
N3 C26 C27 123.1(10) . . ?
N3 C26 H26 118.5 . . ?
C27 C26 H26 118.5 . . ?
C26 C27 C28 119.1(12) . . ?
C26 C27 C25 121.1(10) . . ?
C28 C27 C25 119.8(10) . . ?
C29 C28 C27 118.3(11) . . ?
C29 C28 H28 120.9 . . ?
C27 C28 H28 120.9 . . ?
C30 C29 C28 119.2(10) . . ?
C30 C29 H29 120.4 . . ?
C28 C29 H29 120.4 . . ?
N3 C30 C29 122.7(11) . . ?
N3 C30 H30 118.6 . . ?
C29 C30 H30 118.6 . . ?
N4 C31 C32 121.4(9) . . ?
N4 C31 H31 119.3 . . ?
C32 C31 H31 119.3 . . ?
C31 C32 C33 120.3(9) . . ?
C31 C32 H32 119.9 . . ?
C33 C32 H32 119.9 . . ?
C32 C33 C34 117.3(10) . . ?
C32 C33 H33 121.4 . . ?
C34 C33 H33 121.4 . . ?
C35 C34 C33 119.0(9) . . ?
C35 C34 C36 121.8(8) . . ?
C33 C34 C36 119.2(9) . . ?
N4 C35 C34 122.0(9) . . ?
N4 C35 H35 119.0 . . ?
C34 C35 H35 119.0 . . ?
C37 C36 C34 114.9(8) . . ?
C37 C36 H36A 108.5 . . ?
C34 C36 H36A 108.5 . . ?
C37 C36 H36B 108.5 . . ?
C34 C36 H36B 108.5 . . ?
H36A C36 H36B 107.5 . . ?
C38 C37 C36 108.9(8) . . ?
C38 C37 H37A 109.9 . . ?
C36 C37 H37A 109.9 . . ?
C38 C37 H37B 109.9 . . ?
C36 C37 H37B 109.9 . . ?
H37A C37 H37B 108.3 . . ?
O6 C38 C37 109.1(7) . . ?
O6 C38 H38A 109.9 . . ?
C37 C38 H38A 109.9 . . ?
O6 C38 H38B 109.9 . . ?
C37 C38 H38B 109.9 . . ?
H38A C38 H38B 108.3 . . ?
O7 C39 O6 123.7(8) . . ?
O7 C39 C41 122.5(8) . . ?
O6 C39 C41 113.8(8) . . ?
N5 C40 C41 119.9(8) . . ?
N5 C40 H40 120.0 . . ?
C41 C40 H40 120.0 . . ?
C42 C41 C40 120.8(8) . . ?
C42 C41 C39 117.4(8) . . ?
C40 C41 C39 121.8(8) . . ?
C41 C42 C43 117.6(8) . . ?
C41 C42 H42 121.2 . . ?
C43 C42 H42 121.2 . . ?
C44 C43 C42 120.1(8) . . ?
C44 C43 C45 124.3(8) . . ?
C42 C43 C45 115.5(8) . . ?
N5 C44 C43 121.6(8) . . ?
N5 C44 H44 119.2 . . ?
C43 C44 H44 119.2 . . ?
O8 C45 O9 124.9(9) . . ?
O8 C45 C43 124.2(9) . . ?
O9 C45 C43 110.8(8) . . ?
O9 C46 C47 108.6(7) . . ?
O9 C46 H46A 110.0 . . ?
C47 C46 H46A 110.0 . . ?
O9 C46 H46B 110.0 . . ?
C47 C46 H46B 110.0 . . ?
H46A C46 H46B 108.3 . . ?
C46 C47 C48 113.4(8) . . ?
C46 C47 H47A 108.9 . . ?
C48 C47 H47A 108.9 . . ?
C46 C47 H47B 108.9 . . ?
C48 C47 H47B 108.9 . . ?
H47A C47 H47B 107.7 . . ?
C50 C48 C47 112.1(8) . . ?
C50 C48 H48A 109.2 . . ?
C47 C48 H48A 109.2 . . ?
C50 C48 H48B 109.2 . . ?
C47 C48 H48B 109.2 . . ?
H48A C48 H48B 107.9 . . ?
C50 C49 N6 124.4(8) . . ?
C50 C49 H49 117.8 . . ?
N6 C49 H49 117.8 . . ?
C49 C50 C51 118.5(9) . . ?
C49 C50 C48 120.2(8) . . ?
C51 C50 C48 121.3(9) . . ?
C50 C51 C52 117.3(9) . . ?
C50 C51 H51 121.4 . . ?
C52 C51 H51 121.4 . . ?
C53 C52 C51 120.3(9) . . ?
C53 C52 H52 119.9 . . ?
C51 C52 H52 119.9 . . ?
N6 C53 C52 123.0(9) . . ?
N6 C53 H53 118.5 . . ?
C52 C53 H53 118.5 . . ?
N7 C54 C55 120.8(9) . . ?
N7 C54 H54 119.6 . . ?
C55 C54 H54 119.6 . . ?
C56 C55 C54 119.7(8) . . ?
C56 C55 H55 120.2 . . ?
C54 C55 H55 120.2 . . ?
C55 C56 C57 120.7(9) . . ?
C55 C56 H56 119.7 . . ?
C57 C56 H56 119.7 . . ?
C56 C57 C58 117.5(8) . . ?
C56 C57 C59 120.5(8) . . ?
C58 C57 C59 121.9(7) . . ?
N7 C58 C57 121.7(8) . . ?
N7 C58 H58 119.2 . . ?
C57 C58 H58 119.2 . . ?
C57 C59 C60 115.2(7) . . ?
C57 C59 H59A 108.5 . . ?
C60 C59 H59A 108.5 . . ?
C57 C59 H59B 108.5 . . ?
C60 C59 H59B 108.5 . . ?
H59A C59 H59B 107.5 . . ?
C61 C60 C59 108.3(7) . . ?
C61 C60 H60A 110.0 . . ?
C59 C60 H60A 110.0 . . ?
C61 C60 H60B 110.0 . . ?
C59 C60 H60B 110.0 . . ?
H60A C60 H60B 108.4 . . ?
O10 C61 C60 106.9(6) . . ?
O10 C61 H61A 110.3 . . ?
C60 C61 H61A 110.3 . . ?
O10 C61 H61B 110.3 . . ?
C60 C61 H61B 110.3 . . ?
H61A C61 H61B 108.6 . . ?
O11 C62 O10 125.4(8) . . ?
O11 C62 C64 122.1(9) . . ?
O10 C62 C64 112.5(8) . . ?
N8 C63 C64 119.8(8) . . ?
N8 C63 H63 120.1 . . ?
C64 C63 H63 120.1 . . ?
C65 C64 C63 119.0(7) . . ?
C65 C64 C62 119.1(8) . . ?
C63 C64 C62 121.8(8) . . ?
C64 C65 C66 120.7(8) . . ?
C64 C65 H65 119.6 . . ?
C66 C65 H65 119.6 . . ?
C65 C66 C67 117.2(8) . . ?
C65 C66 C68 118.8(8) . . ?
C67 C66 C68 124.0(7) . . ?
N8 C67 C66 122.3(7) . . ?
N8 C67 H67 118.8 . . ?
C66 C67 H67 118.8 . . ?
O12 C68 O13 123.7(8) . . ?
O12 C68 C66 123.8(8) . . ?
O13 C68 C66 112.5(7) . . ?
O13 C69 C70 105.6(7) . . ?
O13 C69 H69A 110.6 . . ?
C70 C69 H69A 110.6 . . ?
O13 C69 H69B 110.6 . . ?
C70 C69 H69B 110.6 . . ?
H69A C69 H69B 108.8 . . ?
C71 C70 C69 114.3(7) . . ?
C71 C70 H70A 108.7 . . ?
C69 C70 H70A 108.7 . . ?
C71 C70 H70B 108.7 . . ?
C69 C70 H70B 108.7 . . ?
H70A C70 H70B 107.6 . . ?
C70 C71 C73 113.3(7) . . ?
C70 C71 H71A 108.9 . . ?
C73 C71 H71A 108.9 . . ?
C70 C71 H71B 108.9 . . ?
C73 C71 H71B 108.9 . . ?
H71A C71 H71B 107.7 . . ?
N9 C72 C73 122.6(8) . . ?
N9 C72 H72 118.7 . . ?
C73 C72 H72 118.7 . . ?
C72 C73 C74 118.3(7) . . ?
C72 C73 C71 120.6(8) . . ?
C74 C73 C71 121.2(8) . . ?
C73 C74 C75 118.2(8) . . ?
C73 C74 H74 120.9 . . ?
C75 C74 H74 120.9 . . ?
C76 C75 C74 119.7(8) . . ?
C76 C75 H75 120.2 . . ?
C74 C75 H75 120.2 . . ?
C75 C76 N9 122.2(8) . . ?
C75 C76 H76 118.9 . . ?
N9 C76 H76 118.9 . . ?
C78 C77 N10 120.0 . . ?
C78 C77 H77 120.0 . . ?
N10 C77 H77 120.0 . . ?
C77 C78 C3 120.0 . . ?
C77 C78 H78 120.0 . . ?
C3 C78 H78 120.0 . . ?
C95 C3 C78 120.0 . . ?
C95 C3 H3 120.0 . . ?
C78 C3 H3 120.0 . . ?
C3 C95 C80 120.0 . . ?
C3 C95 C2 100.0(10) . . ?
C80 C95 C2 139.9(10) . . ?
N10 C80 C95 120.0 . . ?
N10 C80 H80 120.0 . . ?
C95 C80 H80 120.0 . . ?
C80 N10 C77 120.0 . . ?
C80 N10 Pd03 119.8(5) . . ?
C77 N10 Pd03 120.2(5) . . ?
C1 C82 C83 120.8(9) . . ?
C1 C82 C03R 121.8(9) . . ?
C83 C82 C03R 117.4(9) . . ?
C84 C83 C82 116.7(9) . . ?
C84 C83 H83 121.6 . . ?
C82 C83 H83 121.6 . . ?
C85 C84 C83 119.7(8) . . ?
C85 C84 C86 119.7(8) . . ?
C83 C84 C86 120.6(8) . . ?
N11 C85 C84 122.9(8) . . ?
N11 C85 H85 118.6 . . ?
C84 C85 H85 118.6 . . ?
O17 C86 O16 125.1(9) . . ?
O17 C86 C84 121.6(8) . . ?
O16 C86 C84 113.3(8) . . ?
O16 C87 C88 104.2(9) . . ?
O16 C87 H87A 110.9 . . ?
C88 C87 H87A 110.9 . . ?
O16 C87 H87B 110.9 . . ?
C88 C87 H87B 110.9 . . ?
H87A C87 H87B 108.9 . . ?
C87 C88 C89 114.1(10) . . ?
C87 C88 H88A 108.7 . . ?
C89 C88 H88A 108.7 . . ?
C87 C88 H88B 108.7 . . ?
C89 C88 H88B 108.7 . . ?
H88A C88 H88B 107.6 . . ?
C91 C89 C88 111.1(10) . . ?
C91 C89 H89A 109.4 . . ?
C88 C89 H89A 109.4 . . ?
C91 C89 H89B 109.4 . . ?
C88 C89 H89B 109.4 . . ?
H89A C89 H89B 108.0 . . ?
N12 C90 C91 124.8(10) . . ?
N12 C90 H90 117.6 . . ?
C91 C90 H90 117.6 . . ?
C90 C91 C92 116.8(10) . . ?
C90 C91 C89 122.7(10) . . ?
C92 C91 C89 120.4(10) . . ?
C93 C92 C91 117.3(10) . . ?
C93 C92 H92 121.4 . . ?
C91 C92 H92 121.4 . . ?
C92 C93 C94 122.4(10) . . ?
C92 C93 H93 118.8 . . ?
C94 C93 H93 118.8 . . ?
N12 C94 C93 119.4(10) . . ?
N12 C94 H94 120.3 . . ?
C93 C94 H94 120.3 . . ?
O16A N2A O15A 120.8(7) . . ?
O16A N2A O17A 118.4(8) . . ?
O15A N2A O17A 120.8(7) . . ?
C2 C79 C96 110.1(11) . . ?
C2 C79 H79A 109.6 . . ?
C96 C79 H79A 109.6 . . ?
C2 C79 H79B 109.6 . . ?
C96 C79 H79B 109.6 . . ?
H79A C79 H79B 108.1 . . ?
O14 C96 C79 107.5(11) . . ?
O14 C96 H96A 110.2 . . ?
C79 C96 H96A 110.2 . . ?
O14 C96 H96B 110.2 . . ?
C79 C96 H96B 110.2 . . ?
H96A C96 H96B 108.5 . . ?
O15 C03R O14 124.1(11) . . ?
O15 C03R C82 122.6(11) . . ?
O14 C03R C82 113.2(10) . . ?
O2B Cl1B O1B 133(2) . . ?
O2B Cl1B O3B 111.4(16) . . ?
O1B Cl1B O3B 102.9(9) . . ?
O2B Cl1B O4B 109.5(18) . . ?
O1B Cl1B O4B 95.1(16) . . ?
O3B Cl1B O4B 99.5(16) . . ?
O3C Cl1C O1C 125.0(15) . . ?
O3C Cl1C O2C 120.4(17) . . ?
O1C Cl1C O2C 114.0(16) . . ?
O3C Cl1C O4C 99.8(14) . . ?
O1C Cl1C O4C 76.9(14) . . ?
O2C Cl1C O4C 100.7(15) . . ?
C17 C18 C19 119.0(15) . . ?
C17 C18 C9 125.0(14) . . ?
C19 C18 C9 115.9(13) . . ?
O19A Cl1A O21A 113.8(9) . . ?
O19A Cl1A O18A 126.6(11) . . ?
O21A Cl1A O18A 110.7(9) . . ?
O19A Cl1A O20A 101.0(7) . . ?
O21A Cl1A O20A 101.8(6) . . ?
O18A Cl1A O20A 97.2(7) . . ?
O1D Cl1D O3D 111.3(8) . . ?
O1D Cl1D O2D 109.8(8) . . ?
O3D Cl1D O2D 108.3(8) . . ?
O1D Cl1D O4D 109.1(8) . . ?
O3D Cl1D O4D 109.3(8) . . ?
O2D Cl1D O4D 109.0(8) . . ?
O3E Cl1E O2E 110.1(9) . . ?
O3E Cl1E O4E 110.7(9) . . ?
O2E Cl1E O4E 108.6(8) . . ?
O3E Cl1E O1E 110.2(8) . . ?
O2E Cl1E O1E 107.9(8) . . ?
O4E Cl1E O1E 109.2(8) . . ?
C8 N13 C10 124.7(17) . . ?
C8 N13 C11 118.7(15) . . ?
C10 N13 C11 116.5(13) . . ?
N13 C10 H10A 109.5 . . ?
N13 C10 H10B 109.5 . . ?
H10A C10 H10B 109.5 . . ?
N13 C10 H10C 109.5 . . ?
H10A C10 H10C 109.5 . . ?
H10B C10 H10C 109.5 . . ?
N13 C11 H11A 109.5 . . ?
N13 C11 H11B 109.5 . . ?
H11A C11 H11B 109.5 . . ?
N13 C11 H11C 109.5 . . ?
H11A C11 H11C 109.5 . . ?
H11B C11 H11C 109.5 . . ?
O13A C8 N13 129.4(18) . . ?
O13A C8 H8 115.3 . . ?
N13 C8 H8 115.3 . . ?

loop_
_geom_bond_atom_site_label_1
_geom_bond_atom_site_label_2
_geom_bond_distance
_geom_bond_site_symmetry_2
_geom_bond_publ_flag
N1 C5 1.321(16) . ?
N1 C12 1.358(16) . ?
N1 Pd03 2.002(10) . ?
C1 N11 1.344(11) . ?
C1 C82 1.368(12) . ?
C1 H1 0.9500 . ?
Pd01 N11 2.030(7) . ?
Pd01 N5 2.042(7) . ?
Pd01 N2 2.048(7) . ?
Pd01 N8 2.058(6) . ?
N2 C17 1.284(12) . ?
N2 C21 1.321(10) . ?
O2 C9 1.357(16) . ?
O2 C16 1.517(17) . ?
C2 C95 1.408(12) . ?
C2 C79 1.409(14) . ?
C2 H2A 0.9900 . ?
C2 H2AB 0.9900 . ?
Cl2 O11A 1.376(9) . ?
Cl2 O9A 1.381(9) . ?
Cl2 O12A 1.393(9) . ?
Cl2 O10A 1.402(8) . ?
Pd02 N6 2.019(7) . ?
Pd02 N9 2.027(7) . ?
Pd02 N12 2.029(8) . ?
Pd02 N3 2.041(8) . ?
N3 C30 1.332(12) . ?
N3 C26 1.335(13) . ?
O3 C9 1.173(15) . ?
Cl3 O7A 1.388(10) . ?
Cl3 O5A 1.394(11) . ?
Cl3 O6A 1.453(10) . ?
Cl3 O8A 1.468(13) . ?
Pd03 N10 1.961(6) . ?
Pd03 N7 2.011(8) . ?
Pd03 N4 2.020(8) . ?
N4 C31 1.324(11) . ?
N4 C35 1.357(11) . ?
O4 C22 1.186(11) . ?
N5 C44 1.351(10) . ?
N5 C40 1.354(10) . ?
C5 C15 1.464(19) . ?
C5 H5 0.9500 . ?
O5 C22 1.310(11) . ?
O5 C23 1.465(11) . ?
C6 C7 1.35(2) . ?
C6 C16 1.47(2) . ?
C6 H6A 0.9900 . ?
C6 H6AB 0.9900 . ?
O6 C39 1.319(10) . ?
O6 C38 1.447(10) . ?
N6 C53 1.349(11) . ?
N6 C49 1.373(11) . ?
N7 C54 1.326(11) . ?
N7 C58 1.353(11) . ?
O7 C39 1.191(10) . ?
C7 C15 1.39(2) . ?
C7 H7A 0.9900 . ?
C7 H7B 0.9900 . ?
O8 C45 1.167(11) . ?
N8 C67 1.329(10) . ?
N8 C63 1.331(9) . ?
N9 C72 1.328(10) . ?
N9 C76 1.360(11) . ?
C9 C18 1.52(2) . ?
O9 C45 1.350(11) . ?
O9 C46 1.463(10) . ?
O10 C62 1.313(11) . ?
O10 C61 1.454(9) . ?
O11 C62 1.195(10) . ?
N11 C85 1.335(10) . ?
C12 C13 1.323(19) . ?
C12 H12 0.9500 . ?
O12 C68 1.180(10) . ?
N12 C90 1.309(12) . ?
N12 C94 1.353(12) . ?
O13 C68 1.326(9) . ?
O13 C69 1.452(10) . ?
C13 C14 1.29(2) . ?
C13 H13 0.9500 . ?
C14 C15 1.37(2) . ?
C14 H14 0.9500 . ?
O14 C03R 1.292(13) . ?
O14 C96 1.454(14) . ?
O15 C03R 1.185(13) . ?
O16 C86 1.269(11) . ?
O16 C87 1.509(12) . ?
C16 H16A 0.9900 . ?
C16 H16B 0.9900 . ?
O17 C86 1.190(11) . ?
C17 C18 1.364(19) . ?
C17 H17 0.9500 . ?
C19 C18 1.38(2) . ?
C19 C20 1.387(14) . ?
C19 H19 0.9500 . ?
C20 C21 1.346(12) . ?
C20 C22 1.491(12) . ?
C21 H21 0.9500 . ?
C23 C24 1.493(14) . ?
C23 H23A 0.9900 . ?
C23 H23B 0.9900 . ?
C24 C25 1.555(16) . ?
C24 H24A 0.9900 . ?
C24 H24B 0.9900 . ?
C25 C27 1.545(17) . ?
C25 H25A 0.9900 . ?
C25 H25B 0.9900 . ?
C26 C27 1.344(14) . ?
C26 H26 0.9500 . ?
C27 C28 1.382(15) . ?
C28 C29 1.369(16) . ?
C28 H28 0.9500 . ?
C29 C30 1.357(14) . ?
C29 H29 0.9500 . ?
C30 H30 0.9500 . ?
C31 C32 1.386(14) . ?
C31 H31 0.9500 . ?
C32 C33 1.397(14) . ?
C32 H32 0.9500 . ?
C33 C34 1.419(13) . ?
C33 H33 0.9500 . ?
C34 C35 1.373(13) . ?
C34 C36 1.530(13) . ?
C35 H35 0.9500 . ?
C36 C37 1.519(12) . ?
C36 H36A 0.9900 . ?
C36 H36B 0.9900 . ?
C37 C38 1.492(12) . ?
C37 H37A 0.9900 . ?
C37 H37B 0.9900 . ?
C38 H38A 0.9900 . ?
C38 H38B 0.9900 . ?
C39 C41 1.497(13) . ?
C40 C41 1.384(12) . ?
C40 H40 0.9500 . ?
C41 C42 1.378(12) . ?
C42 C43 1.397(12) . ?
C42 H42 0.9500 . ?
C43 C44 1.357(12) . ?
C43 C45 1.512(12) . ?
C44 H44 0.9500 . ?
C46 C47 1.474(12) . ?
C46 H46A 0.9900 . ?
C46 H46B 0.9900 . ?
C47 C48 1.518(12) . ?
C47 H47A 0.9900 . ?
C47 H47B 0.9900 . ?
C48 C50 1.511(13) . ?
C48 H48A 0.9900 . ?
C48 H48B 0.9900 . ?
C49 C50 1.372(13) . ?
C49 H49 0.9500 . ?
C50 C51 1.398(12) . ?
C51 C52 1.423(14) . ?
C51 H51 0.9500 . ?
C52 C53 1.362(13) . ?
C52 H52 0.9500 . ?
C53 H53 0.9500 . ?
C54 C55 1.390(13) . ?
C54 H54 0.9500 . ?
C55 C56 1.359(13) . ?
C55 H55 0.9500 . ?
C56 C57 1.367(11) . ?
C56 H56 0.9500 . ?
C57 C58 1.399(12) . ?
C57 C59 1.508(12) . ?
C58 H58 0.9500 . ?
C59 C60 1.532(11) . ?
C59 H59A 0.9900 . ?
C59 H59B 0.9900 . ?
C60 C61 1.510(12) . ?
C60 H60A 0.9900 . ?
C60 H60B 0.9900 . ?
C61 H61A 0.9900 . ?
C61 H61B 0.9900 . ?
C62 C64 1.509(11) . ?
C63 C64 1.408(11) . ?
C63 H63 0.9500 . ?
C64 C65 1.363(12) . ?
C65 C66 1.384(11) . ?
C65 H65 0.9500 . ?
C66 C67 1.385(11) . ?
C66 C68 1.493(12) . ?
C67 H67 0.9500 . ?
C69 C70 1.538(11) . ?
C69 H69A 0.9900 . ?
C69 H69B 0.9900 . ?
C70 C71 1.502(11) . ?
C70 H70A 0.9900 . ?
C70 H70B 0.9900 . ?
C71 C73 1.520(11) . ?
C71 H71A 0.9900 . ?
C71 H71B 0.9900 . ?
C72 C73 1.385(12) . ?
C72 H72 0.9500 . ?
C73 C74 1.400(12) . ?
C74 C75 1.406(12) . ?
C74 H74 0.9500 . ?
C75 C76 1.346(12) . ?
C75 H75 0.9500 . ?
C76 H76 0.9500 . ?
C77 C78 1.3900 . ?
C77 N10 1.3900 . ?
C77 H77 0.9500 . ?
C78 C3 1.3900 . ?
C78 H78 0.9500 . ?
C3 C95 1.3900 . ?
C3 H3 0.9500 . ?
C95 C80 1.3900 . ?
C80 N10 1.3900 . ?
C80 H80 0.9500 . ?
C82 C83 1.398(13) . ?
C82 C03R 1.514(15) . ?
C83 C84 1.392(12) . ?
C83 H83 0.9500 . ?
C84 C85 1.358(12) . ?
C84 C86 1.502(13) . ?
C85 H85 0.9500 . ?
C87 C88 1.532(15) . ?
C87 H87A 0.9900 . ?
C87 H87B 0.9900 . ?
C88 C89 1.588(17) . ?
C88 H88A 0.9900 . ?
C88 H88B 0.9900 . ?
C89 C91 1.502(15) . ?
C89 H89A 0.9900 . ?
C89 H89B 0.9900 . ?
C90 C91 1.339(14) . ?
C90 H90 0.9500 . ?
C91 C92 1.444(15) . ?
C92 C93 1.340(14) . ?
C92 H92 0.9500 . ?
C93 C94 1.365(14) . ?
C93 H93 0.9500 . ?
C94 H94 0.9500 . ?
N2A O16A 1.242(9) . ?
N2A O15A 1.251(9) . ?
N2A O17A 1.254(9) . ?
C79 C96 1.585(14) . ?
C79 H79A 0.9900 . ?
C79 H79B 0.9900 . ?
C96 H96A 0.9900 . ?
C96 H96B 0.9900 . ?
Cl1B O2B 1.37(3) . ?
Cl1B O1B 1.434(10) . ?
Cl1B O3B 1.471(10) . ?
Cl1B O4B 1.58(3) . ?
Cl1C O3C 1.277(17) . ?
Cl1C O1C 1.338(18) . ?
Cl1C O2C 1.36(2) . ?
Cl1C O4C 1.67(3) . ?
Cl1A O19A 1.359(12) . ?
Cl1A O21A 1.397(9) . ?
Cl1A O18A 1.424(13) . ?
Cl1A O20A 1.587(10) . ?
Cl1D O1D 1.401(8) . ?
Cl1D O3D 1.422(8) . ?
Cl1D O2D 1.428(8) . ?
Cl1D O4D 1.431(9) . ?
Cl1E O3E 1.405(9) . ?
Cl1E O2E 1.423(9) . ?
Cl1E O4E 1.423(9) . ?
Cl1E O1E 1.428(9) . ?
N13 C8 1.313(16) . ?
N13 C10 1.386(18) . ?
N13 C11 1.58(2) . ?
C10 H10A 0.9800 . ?
C10 H10B 0.9800 . ?
C10 H10C 0.9800 . ?
C11 H11A 0.9800 . ?
C11 H11B 0.9800 . ?
C11 H11C 0.9800 . ?
C8 O13A 1.152(16) . ?
C8 H8 0.9500 . ?

loop_
_geom_torsion_atom_site_label_1
_geom_torsion_atom_site_label_2
_geom_torsion_atom_site_label_3
_geom_torsion_atom_site_label_4
_geom_torsion
_geom_torsion_site_symmetry_1
_geom_torsion_site_symmetry_2
_geom_torsion_site_symmetry_3
_geom_torsion_site_symmetry_4
_geom_torsion_publ_flag
C12 N1 C5 C15 4(2) . . . . ?
Pd03 N1 C5 C15 -179.9(12) . . . . ?
C16 C6 C7 C15 -173(2) . . . . ?
C16 O2 C9 O3 -7(3) . . . . ?
C16 O2 C9 C18 173.1(18) . . . . ?
C82 C1 N11 C85 -0.7(12) . . . . ?
C82 C1 N11 Pd01 -179.1(7) . . . . ?
C5 N1 C12 C13 -3(3) . . . . ?
Pd03 N1 C12 C13 -178.7(14) . . . . ?
N1 C12 C13 C14 2(3) . . . . ?
C12 C13 C14 C15 -4(4) . . . . ?
C13 C14 C15 C7 175(2) . . . . ?
C13 C14 C15 C5 6(3) . . . . ?
C6 C7 C15 C14 -177(2) . . . . ?
C6 C7 C15 C5 -8(4) . . . . ?
N1 C5 C15 C14 -5(3) . . . . ?
N1 C5 C15 C7 -176.1(18) . . . . ?
C7 C6 C16 O2 -174(2) . . . . ?
C9 O2 C16 C6 -177.8(19) . . . . ?
C21 N2 C17 C18 -3(2) . . . . ?
Pd01 N2 C17 C18 -179.4(16) . . . . ?
C18 C19 C20 C21 -2(2) . . . . ?
C18 C19 C20 C22 176.6(16) . . . . ?
C17 N2 C21 C20 3.9(16) . . . . ?
Pd01 N2 C21 C20 -179.7(8) . . . . ?
C19 C20 C21 N2 -1.2(16) . . . . ?
C22 C20 C21 N2 -179.8(9) . . . . ?
C23 O5 C22 O4 -2.0(17) . . . . ?
C23 O5 C22 C20 177.0(9) . . . . ?
C21 C20 C22 O4 -10.4(17) . . . . ?
C19 C20 C22 O4 171.0(12) . . . . ?
C21 C20 C22 O5 170.6(10) . . . . ?
C19 C20 C22 O5 -8.1(15) . . . . ?
C22 O5 C23 C24 142.5(10) . . . . ?
O5 C23 C24 C25 -71.9(13) . . . . ?
C23 C24 C25 C27 -68.1(12) . . . . ?
C30 N3 C26 C27 0.5(16) . . . . ?
Pd02 N3 C26 C27 -179.5(8) . . . . ?
N3 C26 C27 C28 -0.1(18) . . . . ?
N3 C26 C27 C25 -179.2(11) . . . . ?
C24 C25 C27 C26 98.0(12) . . . . ?
C24 C25 C27 C28 -81.1(13) . . . . ?
C26 C27 C28 C29 -0.1(18) . . . . ?
C25 C27 C28 C29 179.0(11) . . . . ?
C27 C28 C29 C30 -0.1(18) . . . . ?
C26 N3 C30 C29 -0.7(16) . . . . ?
Pd02 N3 C30 C29 179.3(8) . . . . ?
C28 C29 C30 N3 0.5(18) . . . . ?
C35 N4 C31 C32 0.2(14) . . . . ?
Pd03 N4 C31 C32 177.4(7) . . . . ?
N4 C31 C32 C33 0.3(16) . . . . ?
C31 C32 C33 C34 0.0(15) . . . . ?
C32 C33 C34 C35 -0.7(15) . . . . ?
C32 C33 C34 C36 179.0(9) . . . . ?
C31 N4 C35 C34 -1.0(14) . . . . ?
Pd03 N4 C35 C34 -178.3(7) . . . . ?
C33 C34 C35 N4 1.3(15) . . . . ?
C36 C34 C35 N4 -178.4(9) . . . . ?
C35 C34 C36 C37 -5.5(14) . . . . ?
C33 C34 C36 C37 174.8(9) . . . . ?
C34 C36 C37 C38 -174.7(9) . . . . ?
C39 O6 C38 C37 -175.6(8) . . . . ?
C36 C37 C38 O6 172.6(8) . . . . ?
C38 O6 C39 O7 2.0(15) . . . . ?
C38 O6 C39 C41 -179.5(8) . . . . ?
C44 N5 C40 C41 -2.3(12) . . . . ?
Pd01 N5 C40 C41 -176.3(6) . . . . ?
N5 C40 C41 C42 -0.8(14) . . . . ?
N5 C40 C41 C39 177.6(8) . . . . ?
O7 C39 C41 C42 -3.5(16) . . . . ?
O6 C39 C41 C42 178.0(9) . . . . ?
O7 C39 C41 C40 178.0(10) . . . . ?
O6 C39 C41 C40 -0.5(14) . . . . ?
C40 C41 C42 C43 4.2(14) . . . . ?
C39 C41 C42 C43 -174.3(9) . . . . ?
C41 C42 C43 C44 -4.7(14) . . . . ?
C41 C42 C43 C45 178.5(9) . . . . ?
C40 N5 C44 C43 1.8(13) . . . . ?
Pd01 N5 C44 C43 176.0(7) . . . . ?
C42 C43 C44 N5 1.7(14) . . . . ?
C45 C43 C44 N5 178.3(8) . . . . ?
C46 O9 C45 O8 -5.9(14) . . . . ?
C46 O9 C45 C43 175.7(7) . . . . ?
C44 C43 C45 O8 -161.3(10) . . . . ?
C42 C43 C45 O8 15.4(15) . . . . ?
C44 C43 C45 O9 17.1(13) . . . . ?
C42 C43 C45 O9 -166.2(8) . . . . ?
C45 O9 C46 C47 -179.4(8) . . . . ?
O9 C46 C47 C48 66.6(10) . . . . ?
C46 C47 C48 C50 174.3(8) . . . . ?
C53 N6 C49 C50 -0.3(13) . . . . ?
Pd02 N6 C49 C50 175.9(7) . . . . ?
N6 C49 C50 C51 0.8(14) . . . . ?
N6 C49 C50 C48 179.1(8) . . . . ?
C47 C48 C50 C49 108.9(10) . . . . ?
C47 C48 C50 C51 -72.9(12) . . . . ?
C49 C50 C51 C52 -0.4(14) . . . . ?
C48 C50 C51 C52 -178.6(9) . . . . ?
C50 C51 C52 C53 -0.6(15) . . . . ?
C49 N6 C53 C52 -0.7(13) . . . . ?
Pd02 N6 C53 C52 -176.9(7) . . . . ?
C51 C52 C53 N6 1.2(15) . . . . ?
C58 N7 C54 C55 0.3(13) . . . . ?
Pd03 N7 C54 C55 -174.8(6) . . . . ?
N7 C54 C55 C56 1.0(13) . . . . ?
C54 C55 C56 C57 -1.7(13) . . . . ?
C55 C56 C57 C58 1.2(13) . . . . ?
C55 C56 C57 C59 179.1(8) . . . . ?
C54 N7 C58 C57 -0.8(13) . . . . ?
Pd03 N7 C58 C57 174.1(6) . . . . ?
C56 C57 C58 N7 0.1(13) . . . . ?
C59 C57 C58 N7 -177.8(8) . . . . ?
C56 C57 C59 C60 -169.4(8) . . . . ?
C58 C57 C59 C60 8.4(13) . . . . ?
C57 C59 C60 C61 176.7(8) . . . . ?
C62 O10 C61 C60 -178.4(8) . . . . ?
C59 C60 C61 O10 -177.9(7) . . . . ?
C61 O10 C62 O11 2.0(15) . . . . ?
C61 O10 C62 C64 -175.3(7) . . . . ?
C67 N8 C63 C64 -1.0(12) . . . . ?
Pd01 N8 C63 C64 174.7(6) . . . . ?
N8 C63 C64 C65 -0.3(13) . . . . ?
N8 C63 C64 C62 176.4(8) . . . . ?
O11 C62 C64 C65 6.8(15) . . . . ?
O10 C62 C64 C65 -175.8(8) . . . . ?
O11 C62 C64 C63 -170.0(10) . . . . ?
O10 C62 C64 C63 7.4(13) . . . . ?
C63 C64 C65 C66 0.2(14) . . . . ?
C62 C64 C65 C66 -176.7(8) . . . . ?
C64 C65 C66 C67 1.2(13) . . . . ?
C64 C65 C66 C68 -177.0(8) . . . . ?
C63 N8 C67 C66 2.6(12) . . . . ?
Pd01 N8 C67 C66 -173.2(6) . . . . ?
C65 C66 C67 N8 -2.6(12) . . . . ?
C68 C66 C67 N8 175.5(8) . . . . ?
C69 O13 C68 O12 -7.0(14) . . . . ?
C69 O13 C68 C66 173.7(7) . . . . ?
C65 C66 C68 O12 -2.0(15) . . . . ?
C67 C66 C68 O12 179.9(9) . . . . ?
C65 C66 C68 O13 177.3(8) . . . . ?
C67 C66 C68 O13 -0.8(13) . . . . ?
C68 O13 C69 C70 179.5(7) . . . . ?
O13 C69 C70 C71 -72.1(10) . . . . ?
C69 C70 C71 C73 -172.2(8) . . . . ?
C76 N9 C72 C73 3.7(13) . . . . ?
Pd02 N9 C72 C73 -177.0(6) . . . . ?
N9 C72 C73 C74 -2.9(13) . . . . ?
N9 C72 C73 C71 177.6(8) . . . . ?
C70 C71 C73 C72 -118.4(9) . . . . ?
C70 C71 C73 C74 62.1(12) . . . . ?
C72 C73 C74 C75 0.9(13) . . . . ?
C71 C73 C74 C75 -179.6(8) . . . . ?
C73 C74 C75 C76 0.1(14) . . . . ?
C74 C75 C76 N9 0.7(14) . . . . ?
C72 N9 C76 C75 -2.5(13) . . . . ?
Pd02 N9 C76 C75 178.1(7) . . . . ?
N10 C77 C78 C3 0.0 . . . . ?
C77 C78 C3 C95 0.0 . . . . ?
C78 C3 C95 C80 0.0 . . . . ?
C78 C3 C95 C2 177.8(11) . . . . ?
C79 C2 C95 C3 172.3(13) . . . . ?
C79 C2 C95 C80 -11(2) . . . . ?
C3 C95 C80 N10 0.0 . . . . ?
C2 C95 C80 N10 -176.7(16) . . . . ?
C95 C80 N10 C77 0.0 . . . . ?
C95 C80 N10 Pd03 -179.4(5) . . . . ?
C78 C77 N10 C80 0.0 . . . . ?
C78 C77 N10 Pd03 179.4(5) . . . . ?
N11 C1 C82 C83 0.5(14) . . . . ?
N11 C1 C82 C03R -178.8(10) . . . . ?
C1 C82 C83 C84 0.8(14) . . . . ?
C03R C82 C83 C84 -179.8(10) . . . . ?
C82 C83 C84 C85 -2.1(13) . . . . ?
C82 C83 C84 C86 178.9(8) . . . . ?
C1 N11 C85 C84 -0.7(12) . . . . ?
Pd01 N11 C85 C84 177.8(6) . . . . ?
C83 C84 C85 N11 2.1(13) . . . . ?
C86 C84 C85 N11 -178.9(8) . . . . ?
C87 O16 C86 O17 3.2(16) . . . . ?
C87 O16 C86 C84 -177.2(9) . . . . ?
C85 C84 C86 O17 13.7(14) . . . . ?
C83 C84 C86 O17 -167.2(9) . . . . ?
C85 C84 C86 O16 -165.9(8) . . . . ?
C83 C84 C86 O16 13.1(13) . . . . ?
C86 O16 C87 C88 -142.8(10) . . . . ?
O16 C87 C88 C89 67.2(12) . . . . ?
C87 C88 C89 C91 70.8(12) . . . . ?
C94 N12 C90 C91 -2.8(15) . . . . ?
Pd02 N12 C90 C91 177.7(8) . . . . ?
N12 C90 C91 C92 2.9(16) . . . . ?
N12 C90 C91 C89 -178.7(10) . . . . ?
C88 C89 C91 C90 -109.0(12) . . . . ?
C88 C89 C91 C92 69.4(13) . . . . ?
C90 C91 C92 C93 -0.5(15) . . . . ?
C89 C91 C92 C93 -179.0(10) . . . . ?
C91 C92 C93 C94 -1.7(16) . . . . ?
C90 N12 C94 C93 0.4(14) . . . . ?
Pd02 N12 C94 C93 179.9(7) . . . . ?
C92 C93 C94 N12 1.9(16) . . . . ?
C95 C2 C79 C96 -169.0(13) . . . . ?
C03R O14 C96 C79 162.9(14) . . . . ?
C2 C79 C96 O14 -170.3(15) . . . . ?
C96 O14 C03R O15 9(2) . . . . ?
C96 O14 C03R C82 -169.9(13) . . . . ?
C1 C82 C03R O15 -178.6(14) . . . . ?
C83 C82 C03R O15 2(2) . . . . ?
C1 C82 C03R O14 0.2(18) . . . . ?
C83 C82 C03R O14 -179.2(11) . . . . ?
N2 C17 C18 C19 0(3) . . . . ?
N2 C17 C18 C9 -176.7(19) . . . . ?
C20 C19 C18 C17 3(3) . . . . ?
C20 C19 C18 C9 179.6(17) . . . . ?
O3 C9 C18 C17 -175(2) . . . . ?
O2 C9 C18 C17 5(3) . . . . ?
O3 C9 C18 C19 9(4) . . . . ?
O2 C9 C18 C19 -171.7(19) . . . . ?
C10 N13 C8 O13A -5(3) . . . . ?
C11 N13 C8 O13A 172.4(16) . . . . ?
